data_7228321
loop_
_publ_author_name
'Pinalli, Roberta'
'Brancatelli, Giovanna'
'Nicosia, Carlo'
'Barboza, Tahnie'
'Guy, Laure'
'Dutasta, Jean-Pierre'
'De Zorzi, Rita'
'Demitri, Nicola'
'Dalcanale, Enrico'
'Geremia, Silvano'

_publ_section_title
;
 Enantiospecific recognition of 2-butanol by an inherently chiral cavitand
 in the solid state
;
_journal_name_full CrystEngComm
_journal_paper_doi 10.1039/C7CE00557A
_journal_year 2017
_chemical_formula_moiety 'C55 H49 O10 P3 S, 2.7(C4 H10 O), H2 O'
_chemical_formula_sum 'C65.8 H78 O13.7 P3 S'
_chemical_formula_weight 1213.07
_space_group_crystal_system monoclinic
_space_group_IT_number 14
_space_group_name_Hall '-P 2yn'
_space_group_name_H-M_alt 'P 1 21/n 1'
_symmetry_space_group_name_Hall '-P 2yn'
_symmetry_space_group_name_H-M 'P 1 21/n 1'
_atom_sites_solution_hydrogens mixed
_atom_sites_solution_primary direct
_atom_sites_solution_secondary difmap
_audit_creation_method SHELXL-2016/6
_audit_update_record
;
2017-05-10 deposited with the CCDC.
2017-05-26 downloaded from the CCDC.
;
_cell_angle_alpha 90
_cell_angle_beta 96.99(3)
_cell_angle_gamma 90
_cell_formula_units_Z 8
_cell_length_a 24.150(5)
_cell_length_b 15.847(3)
_cell_length_c 31.397(6)
_cell_measurement_reflns_used 237
_cell_measurement_temperature 100(2)
_cell_measurement_theta_max 44.494
_cell_measurement_theta_min 2.184
_cell_volume 11926(4)
_computing_cell_refinement 'XDS (Kabsch, 2010)'
_computing_data_collection 'Elettra XRD1 Data Collection SW'
_computing_data_reduction 'XDS (Kabsch, 2010)'
_computing_molecular_graphics 'Ortep3 for Windows'
_computing_publication_material enCIFer/publCIF
_computing_structure_refinement 'SHELXL-2016/6 (Sheldrick, 2015)'
_computing_structure_solution 'Sir2014 (Burla, 2015)'
_diffrn_ambient_temperature 100(2)
_diffrn_measured_fraction_theta_full 0.995
_diffrn_measured_fraction_theta_max 0.995
_diffrn_measurement_device_type
;
'Huber 4-circles Kappa Goniometer, Pilatus 2M detector'
;
_diffrn_measurement_method 'Rotating crystal'
_diffrn_radiation_type Synchrotron
_diffrn_radiation_wavelength 1.54178
_diffrn_reflns_av_R_equivalents 0.088
_diffrn_reflns_av_unetI/netI 0.0523
_diffrn_reflns_Laue_measured_fraction_full 0.995
_diffrn_reflns_Laue_measured_fraction_max 0.995
_diffrn_reflns_limit_h_max 10
_diffrn_reflns_limit_h_min -10
_diffrn_reflns_limit_k_max 7
_diffrn_reflns_limit_k_min -7
_diffrn_reflns_limit_l_max 13
_diffrn_reflns_limit_l_min -13
_diffrn_reflns_number 9333
_diffrn_reflns_point_group_measured_fraction_full 0.995
_diffrn_reflns_point_group_measured_fraction_max 0.995
_diffrn_reflns_theta_full 44.494
_diffrn_reflns_theta_max 44.494
_diffrn_reflns_theta_min 2.184
_diffrn_source 'Elettra Synchrotron - XRD1 BL'
_diffrn_standards_decay_% 0
_diffrn_standards_interval_count 0
_diffrn_standards_number 0
_exptl_absorpt_coefficient_mu 1.752
_exptl_absorpt_correction_type none
_exptl_crystal_colour Colourless
_exptl_crystal_density_diffrn 1.351
_exptl_crystal_description 'Small blocks'
_exptl_crystal_F_000 5147
_exptl_crystal_size_max 0.200
_exptl_crystal_size_mid 0.100
_exptl_crystal_size_min 0.100
_refine_diff_density_max 1.219
_refine_diff_density_min -0.573
_refine_diff_density_rms 0.094
_refine_ls_extinction_method none
_refine_ls_goodness_of_fit_ref 1.042
_refine_ls_hydrogen_treatment mixed
_refine_ls_matrix_type full
_refine_ls_number_parameters 740
_refine_ls_number_reflns 9333
_refine_ls_number_restraints 9
_refine_ls_restrained_S_all 1.043
_refine_ls_R_factor_all 0.1112
_refine_ls_R_factor_gt 0.1031
_refine_ls_shift/su_max 0.000
_refine_ls_shift/su_mean 0.000
_refine_ls_structure_factor_coef Fsqd
_refine_ls_weighting_details 'w=1/[\s^2^(Fo^2^)+(0.1256P)^2^+92.9606P] where P=(Fo^2^+2Fc^2^)/3'
_refine_ls_weighting_scheme calc
_refine_ls_wR_factor_gt 0.2556
_refine_ls_wR_factor_ref 0.2622
_reflns_Friedel_coverage 0.000
_reflns_number_gt 8558
_reflns_number_total 9333
_reflns_threshold_expression 'I > 2\s(I)'
_cod_data_source_file c7ce00557a2.cif
_cod_data_source_block 2PO1PSMe2ButOH
_cod_original_cell_volume 11927(4)
_cod_database_code 7228321
_shelx_shelxl_version_number 2016/6
_shelx_space_group_comment
;
The symmetry employed for this shelxl refinement is uniquely defined
by the following loop, which should always be used as a source of
symmetry information in preference to the above space-group names.
They are only intended as comments.
;
_shelx_estimated_absorpt_t_min 0.727
_shelx_estimated_absorpt_t_max 0.848

loop_
_space_group_symop_operation_xyz
'x, y, z'
'-x+1/2, y+1/2, -z+1/2'
'-x, -y, -z'
'x-1/2, -y-1/2, z-1/2'

loop_
_atom_site_label
_atom_site_type_symbol
_atom_site_fract_x
_atom_site_fract_y
_atom_site_fract_z
_atom_site_U_iso_or_equiv
_atom_site_adp_type
_atom_site_occupancy
_atom_site_site_symmetry_order
_atom_site_calc_flag
_atom_site_refinement_flags_posn
_atom_site_refinement_flags_adp
C01_10 C 0.1575(4) 0.2434(6) 0.9268(3) 0.052(3) Uiso 1 1 d . .
H01_10 H 0.123115 0.215229 0.928627 0.063 Uiso 1 1 calc R U
C02_10 C 0.1746(4) 0.3092(6) 0.9547(3) 0.048(3) Uiso 1 1 d . .
C03_10 C 0.2246(4) 0.3516(6) 0.9529(3) 0.043(2) Uiso 1 1 d . .
C04_10 C 0.2573(4) 0.3252(6) 0.9227(3) 0.043(2) Uiso 1 1 d . .
H04_10 H 0.291244 0.354291 0.920650 0.051 Uiso 1 1 calc R U
C05_10 C 0.2431(4) 0.2574(6) 0.8945(3) 0.041(2) Uiso 1 1 d . .
C06_10 C 0.1911(4) 0.2197(6) 0.8965(3) 0.050(3) Uiso 1 1 d . .
C07_10 C 0.2390(4) 0.4293(6) 0.9814(3) 0.046(3) Uiso 1 1 d . .
H07_10 H 0.219324 0.421781 1.007348 0.055 Uiso 1 1 calc R U
C08_10 C 0.3000(4) 0.4373(6) 0.9974(3) 0.047(3) Uiso 1 1 d . .
H08A_10 H 0.306849 0.493043 1.011337 0.057 Uiso 1 1 calc R U
H08B_10 H 0.321824 0.434742 0.972723 0.057 Uiso 1 1 calc R U
C09_10 C 0.3204(4) 0.3676(6) 1.0297(3) 0.057(3) Uiso 1 1 d . .
H09A_10 H 0.359934 0.376498 1.039870 0.086 Uiso 1 1 calc R U
H09B_10 H 0.315565 0.312445 1.015585 0.086 Uiso 1 1 calc R U
H09C_10 H 0.298645 0.369475 1.054034 0.086 Uiso 1 1 calc R U
O01_10 O 0.1402(3) 0.3319(4) 0.9860(2) 0.0541(18) Uani 1 1 d . .
O02_10 O 0.1287(3) 0.4920(4) 0.99036(19) 0.0550(18) Uani 1 1 d . .
P01_10 P 0.09606(12) 0.4054(2) 0.97848(9) 0.0624(9) Uani 1 1 d . .
O09_10 O 0.0622(3) 0.4061(4) 0.9318(2) 0.0610(19) Uani 1 1 d . .
C11_10 C 0.1376(4) 0.6050(6) 0.9410(3) 0.051(3) Uiso 1 1 d . .
H11_10 H 0.100688 0.622105 0.944272 0.061 Uiso 1 1 calc R U
C12_10 C 0.1689(4) 0.6500(6) 0.9151(3) 0.046(3) Uiso 1 1 d . .
C13_10 C 0.2228(3) 0.6284(6) 0.9100(3) 0.039(2) Uiso 1 1 d . .
C14_10 C 0.2435(4) 0.5554(6) 0.9315(3) 0.044(2) Uiso 1 1 d . .
H14_10 H 0.280211 0.537672 0.927766 0.052 Uiso 1 1 calc R U
C15_10 C 0.2136(4) 0.5070(6) 0.9582(3) 0.044(2) Uiso 1 1 d . .
C16_10 C 0.1609(4) 0.5339(6) 0.9623(3) 0.051(3) Uiso 1 1 d . .
C17_10 C 0.2567(4) 0.6786(6) 0.8817(3) 0.045(2) Uiso 1 1 d . .
H17_10 H 0.241985 0.737667 0.881386 0.054 Uiso 1 1 calc R U
C18_10 C 0.3189(4) 0.6839(6) 0.8991(3) 0.048(3) Uiso 1 1 d . .
H18A_10 H 0.322356 0.700063 0.929810 0.058 Uiso 1 1 calc R U
H18B_10 H 0.335911 0.627434 0.897253 0.058 Uiso 1 1 calc R U
C19_10 C 0.3512(4) 0.7477(7) 0.8748(3) 0.060(3) Uiso 1 1 d . .
H19A_10 H 0.389665 0.751740 0.888795 0.090 Uiso 1 1 calc R U
H19B_10 H 0.333237 0.803085 0.875118 0.090 Uiso 1 1 calc R U
H19C_10 H 0.351294 0.728840 0.845126 0.090 Uiso 1 1 calc R U
O03_10 O 0.1461(2) 0.7246(4) 0.89663(18) 0.0461(17) Uani 1 1 d . .
O04_10 O 0.1682(2) 0.7424(3) 0.82067(18) 0.0400(16) Uani 1 1 d . .
P02_10 P 0.11832(11) 0.72901(16) 0.84854(8) 0.0500(8) Uani 1 1 d . .
O10_10 O 0.0821(3) 0.6573(4) 0.8353(2) 0.0593(19) Uani 1 1 d . .
C21_10 C 0.1882(4) 0.6434(6) 0.7671(3) 0.041(2) Uiso 1 1 d . .
H21_10 H 0.157127 0.664365 0.748662 0.049 Uiso 1 1 calc R U
C22_10 C 0.2222(4) 0.5812(6) 0.7535(3) 0.042(2) Uiso 1 1 d . .
C23_10 C 0.2678(3) 0.5490(5) 0.7790(3) 0.037(2) Uiso 1 1 d . .
C24_10 C 0.2778(4) 0.5828(5) 0.8208(3) 0.039(2) Uiso 1 1 d . .
H24_10 H 0.308217 0.561148 0.839679 0.047 Uiso 1 1 calc R U
C25_10 C 0.2455(3) 0.6464(5) 0.8356(3) 0.034(2) Uiso 1 1 d . .
C26_10 C 0.2010(3) 0.6745(6) 0.8087(3) 0.039(2) Uiso 1 1 d . .
C27_10 C 0.3052(3) 0.4805(6) 0.7638(3) 0.041(2) Uiso 1 1 d . .
H27_10 H 0.303346 0.486796 0.731982 0.050 Uiso 1 1 calc R U
C28_10 C 0.3650(4) 0.4867(6) 0.7813(3) 0.046(3) Uiso 1 1 d . .
H28A_10 H 0.368783 0.477250 0.812704 0.056 Uiso 1 1 calc R U
H28B_10 H 0.378456 0.544458 0.776314 0.056 Uiso 1 1 calc R U
C29_10 C 0.4020(4) 0.4224(6) 0.7609(3) 0.056(3) Uiso 1 1 d . .
H29A_10 H 0.440096 0.424763 0.775790 0.084 Uiso 1 1 calc R U
H29B_10 H 0.402598 0.436305 0.730514 0.084 Uiso 1 1 calc R U
H29C_10 H 0.386918 0.365514 0.763371 0.084 Uiso 1 1 calc R U
O05_10 O 0.2116(2) 0.5549(3) 0.70996(17) 0.0416(16) Uani 1 1 d . .
O06_10 O 0.2236(2) 0.3979(4) 0.70139(17) 0.0446(16) Uani 1 1 d . .
P03_10 P 0.17964(11) 0.47249(15) 0.69267(8) 0.0477(7) Uani 1 1 d . U
S01_10 S 0.11191(13) 0.45383(19) 0.71370(10) 0.0754(9) Uani 1 1 d . U
C31_10 C 0.2071(4) 0.2889(6) 0.7511(3) 0.042(2) Uiso 1 1 d . .
H31_10 H 0.178778 0.267260 0.730312 0.050 Uiso 1 1 calc R U
C32_10 C 0.2204(4) 0.2484(6) 0.7903(3) 0.046(3) Uiso 1 1 d . .
C33_10 C 0.2634(3) 0.2763(5) 0.8199(3) 0.037(2) Uiso 1 1 d . .
C34_10 C 0.2901(4) 0.3515(6) 0.8103(3) 0.047(3) Uiso 1 1 d . .
H34_10 H 0.318306 0.373421 0.831112 0.056 Uiso 1 1 calc R U
C35_10 C 0.2774(4) 0.3960(6) 0.7719(3) 0.042(2) Uiso 1 1 d . .
C36_10 C 0.2357(4) 0.3610(6) 0.7429(3) 0.045(3) Uiso 1 1 d . .
C37_10 C 0.2800(3) 0.2296(6) 0.8617(3) 0.041(2) Uiso 1 1 d . .
H37_10 H 0.270813 0.168968 0.855598 0.049 Uiso 1 1 calc R U
C38_10 C 0.3417(4) 0.2319(6) 0.8787(3) 0.047(3) Uiso 1 1 d . .
H38A_10 H 0.351875 0.290610 0.887013 0.056 Uiso 1 1 calc R U
H38B_10 H 0.347623 0.196848 0.904947 0.056 Uiso 1 1 calc R U
C39_10 C 0.3806(4) 0.2013(6) 0.8477(3) 0.051(3) Uiso 1 1 d . .
H39A_10 H 0.418088 0.193725 0.863073 0.076 Uiso 1 1 calc R U
H39B_10 H 0.381868 0.242980 0.824824 0.076 Uiso 1 1 calc R U
H39C_10 H 0.367041 0.147339 0.835253 0.076 Uiso 1 1 calc R U
O07_10 O 0.1907(3) 0.1735(3) 0.79726(19) 0.0504(17) Uani 1 1 d . .
O08_10 O 0.1728(3) 0.1541(4) 0.8690(2) 0.0539(18) Uani 1 1 d . .
C40_10 C 0.1475(4) 0.1750(6) 0.8275(3) 0.038(2) Uiso 1 1 d . .
H40A_10 H 0.130546 0.231826 0.827693 0.045 Uiso 1 1 calc R U
H40B_10 H 0.117621 0.133870 0.818062 0.045 Uiso 1 1 calc R U
C41_10 C 0.0589(3) 0.3928(6) 1.0233(2) 0.076(3) Uiso 1 1 d G .
C42_10 C 0.0489(3) 0.4620(4) 1.0484(3) 0.082(4) Uiso 1 1 d G .
H42_10 H 0.059432 0.516927 1.040312 0.098 Uiso 1 1 calc R U
C43_10 C 0.0235(4) 0.4510(5) 1.0855(3) 0.109(5) Uiso 1 1 d G .
H43_10 H 0.016679 0.498322 1.102651 0.131 Uiso 1 1 calc R U
C44_10 C 0.0081(3) 0.3707(6) 1.0974(2) 0.101(4) Uiso 1 1 d G .
H44_10 H -0.009279 0.363107 1.122676 0.121 Uiso 1 1 calc R U
C45_10 C 0.0181(4) 0.3014(5) 1.0722(3) 0.112(5) Uiso 1 1 d G .
H45_10 H 0.007516 0.246496 1.080361 0.134 Uiso 1 1 calc R U
C46_10 C 0.0435(4) 0.3124(5) 1.0352(3) 0.101(4) Uiso 1 1 d G .
H46_10 H 0.050269 0.265099 1.018021 0.121 Uiso 1 1 calc R U
C51_10 C 0.0870(2) 0.8303(3) 0.8478(2) 0.053(3) Uiso 1 1 d G .
C52_10 C 0.0314(2) 0.8376(4) 0.8305(2) 0.061(3) Uiso 1 1 d G .
H52_10 H 0.011180 0.789071 0.819867 0.073 Uiso 1 1 calc R U
C53_10 C 0.0054(2) 0.9161(4) 0.8287(2) 0.072(3) Uiso 1 1 d G .
H53_10 H -0.032532 0.921084 0.816833 0.086 Uiso 1 1 calc R U
C54_10 C 0.0350(3) 0.9871(4) 0.8442(3) 0.088(4) Uiso 1 1 d G .
H54_10 H 0.017288 1.040739 0.842954 0.106 Uiso 1 1 calc R U
C55_10 C 0.0906(3) 0.9798(4) 0.8615(2) 0.076(3) Uiso 1 1 d G .
H55_10 H 0.110822 1.028381 0.872109 0.091 Uiso 1 1 calc R U
C56_10 C 0.1166(2) 0.9014(4) 0.8633(2) 0.064(3) Uiso 1 1 d G .
H56_10 H 0.154536 0.896368 0.875143 0.077 Uiso 1 1 calc R U
C61_10 C 0.1810(2) 0.4880(4) 0.63611(15) 0.046(3) Uiso 1 1 d G .
C62_10 C 0.13185(19) 0.4876(4) 0.60804(19) 0.054(3) Uiso 1 1 d G .
H62_10 H 0.097260 0.476807 0.618535 0.065 Uiso 1 1 calc R U
C63_10 C 0.1333(2) 0.5029(4) 0.56459(18) 0.059(3) Uiso 1 1 d G .
H63_10 H 0.099704 0.502594 0.545403 0.070 Uiso 1 1 calc R U
C64_10 C 0.1839(3) 0.5186(4) 0.54923(15) 0.066(3) Uiso 1 1 d G .
H64_10 H 0.184905 0.529067 0.519541 0.079 Uiso 1 1 calc R U
C65_10 C 0.2331(2) 0.5190(4) 0.57731(19) 0.057(3) Uiso 1 1 d G .
H65_10 H 0.267663 0.529753 0.566811 0.069 Uiso 1 1 calc R U
C66_10 C 0.23162(19) 0.5037(4) 0.62075(18) 0.052(3) Uiso 1 1 d G .
H66_10 H 0.265221 0.503965 0.639942 0.062 Uiso 1 1 calc R U
C1_11 C 0.1416(4) 0.4425(7) 0.8383(4) 0.072(3) Uiso 1 1 d . .
H1A_11 H 0.167598 0.397704 0.849106 0.108 Uiso 1 1 calc R U
H1B_11 H 0.137133 0.482302 0.861547 0.108 Uiso 1 1 calc R U
H1C_11 H 0.156326 0.472295 0.814786 0.108 Uiso 1 1 calc R U
C2_11 C 0.0822(6) 0.4017(10) 0.8212(5) 0.128(6) Uiso 1 1 d D .
H2_11 H 0.087504 0.368930 0.794813 0.154 Uiso 1 1 calc R U
C3_11 C 0.0411(6) 0.4690(11) 0.8078(5) 0.124(5) Uiso 1 1 d . .
H3A_11 H 0.035865 0.504040 0.833083 0.149 Uiso 1 1 calc R U
H3B_11 H 0.056481 0.505742 0.786599 0.149 Uiso 1 1 calc R U
C4_11 C -0.0127(6) 0.4374(10) 0.7891(5) 0.109(5) Uiso 1 1 d . .
H4A_11 H -0.039579 0.483919 0.785893 0.164 Uiso 1 1 calc R U
H4B_11 H -0.025558 0.394124 0.807925 0.164 Uiso 1 1 calc R U
H4C_11 H -0.009246 0.412790 0.760932 0.164 Uiso 1 1 calc R U
OH_11 O 0.0625(5) 0.3427(6) 0.8510(3) 0.142(4) Uani 1 1 d D .
HH_11 H 0.063282 0.365636 0.875218 0.213 Uiso 1 1 calc R U
C1_12 C 0.4445(6) 0.4536(10) 0.9645(5) 0.118(5) Uiso 1 1 d . .
H1A_12 H 0.416243 0.418757 0.975999 0.177 Uiso 1 1 calc R U
H1B_12 H 0.461064 0.492444 0.986809 0.177 Uiso 1 1 calc R U
H1C_12 H 0.473662 0.417208 0.955377 0.177 Uiso 1 1 calc R U
C2_12 C 0.4190(5) 0.5010(9) 0.9285(4) 0.085(4) Uiso 1 1 d . .
H2_12 H 0.390954 0.537334 0.940779 0.103 Uiso 1 1 calc R U
C3_12 C 0.4533(4) 0.5629(7) 0.9055(3) 0.065(3) Uiso 1 1 d . .
H3A_12 H 0.481300 0.530559 0.891703 0.078 Uiso 1 1 calc R U
H3B_12 H 0.428223 0.590765 0.882431 0.078 Uiso 1 1 calc R U
C4_12 C 0.4827(6) 0.6292(10) 0.9328(5) 0.124(5) Uiso 1 1 d . .
H4A_12 H 0.505538 0.663218 0.915483 0.185 Uiso 1 1 calc R U
H4B_12 H 0.506820 0.602748 0.956414 0.185 Uiso 1 1 calc R U
H4C_12 H 0.455369 0.665500 0.944399 0.185 Uiso 1 1 calc R U
OH_12 O 0.3874(3) 0.4493(5) 0.9004(3) 0.085(2) Uani 1 1 d . .
HH_12 H 0.408498 0.419810 0.886999 0.127 Uiso 1 1 calc R U
O_16 O -0.0049(4) 0.4779(5) 0.6539(3) 0.095(3) Uani 1 1 d D .
H1_16 H 0.027(3) 0.475(8) 0.670(4) 0.143 Uiso 1 1 d D U
H2_16 H -0.022(4) 0.523(5) 0.661(4) 0.143 Uiso 1 1 d D U
C01_20 C 0.2070(3) 0.4152(5) 0.2466(3) 0.036(2) Uiso 1 1 d . .
H01_20 H 0.182347 0.439142 0.223862 0.043 Uiso 1 1 calc R U
C02_20 C 0.2348(3) 0.3405(6) 0.2410(3) 0.037(2) Uiso 1 1 d . .
C03_20 C 0.2709(3) 0.3028(5) 0.2732(3) 0.031(2) Uiso 1 1 d . .
C04_20 C 0.2790(3) 0.3462(5) 0.3123(3) 0.034(2) Uiso 1 1 d . .
H04_20 H 0.303159 0.322243 0.335290 0.040 Uiso 1 1 calc R U
C05_20 C 0.2533(3) 0.4229(5) 0.3191(3) 0.032(2) Uiso 1 1 d . .
C06_20 C 0.2162(3) 0.4540(5) 0.2862(3) 0.031(2) Uiso 1 1 d . .
C07_20 C 0.2971(3) 0.2165(5) 0.2671(3) 0.032(2) Uiso 1 1 d . .
H07_20 H 0.299726 0.210243 0.235760 0.039 Uiso 1 1 calc R U
C08_20 C 0.3559(3) 0.2075(6) 0.2900(3) 0.040(2) Uiso 1 1 d . .
H08A_20 H 0.368907 0.148969 0.286450 0.048 Uiso 1 1 calc R U
H08B_20 H 0.355332 0.217671 0.321066 0.048 Uiso 1 1 calc R U
C09_20 C 0.3969(4) 0.2689(6) 0.2730(3) 0.049(3) Uiso 1 1 d . .
H09A_20 H 0.434157 0.260558 0.288605 0.073 Uiso 1 1 calc R U
H09B_20 H 0.384690 0.326968 0.277037 0.073 Uiso 1 1 calc R U
H09C_20 H 0.398139 0.258356 0.242332 0.073 Uiso 1 1 calc R U
O01_20 O 0.2284(2) 0.3029(3) 0.19930(17) 0.0369(15) Uani 1 1 d . .
O02_20 O 0.2110(2) 0.1453(3) 0.20606(16) 0.0360(15) Uani 1 1 d . .
P01_20 P 0.18430(10) 0.23060(14) 0.18515(7) 0.0368(7) Uani 1 1 d . .
O09_20 O 0.0303(2) 0.2859(3) 0.40731(18) 0.0434(16) Uani 1 1 d . .
C11_20 C 0.1751(3) 0.0618(5) 0.2592(3) 0.031(2) Uiso 1 1 d . .
H11_20 H 0.145932 0.043520 0.238251 0.037 Uiso 1 1 calc R U
C12_20 C 0.1806(3) 0.0297(5) 0.3011(3) 0.032(2) Uiso 1 1 d . .
C13_20 C 0.2228(3) 0.0552(5) 0.3320(3) 0.032(2) Uiso 1 1 d . .
C14_20 C 0.2595(3) 0.1152(5) 0.3205(3) 0.032(2) Uiso 1 1 d . .
H14_20 H 0.288176 0.134539 0.341601 0.038 Uiso 1 1 calc R U
C15_20 C 0.2134(3) 0.1207(5) 0.2496(3) 0.035(2) Uiso 1 1 d . .
C16_20 C 0.2563(3) 0.1493(5) 0.2788(3) 0.031(2) Uiso 1 1 d . .
C17_20 C 0.2269(3) 0.0204(5) 0.3781(3) 0.034(2) Uiso 1 1 d . .
H17_20 H 0.210892 -0.037818 0.375862 0.040 Uiso 1 1 calc R U
C18_20 C 0.2856(3) 0.0118(6) 0.4004(3) 0.036(2) Uiso 1 1 d . .
H18A_20 H 0.283968 -0.004183 0.430691 0.043 Uiso 1 1 calc R U
H18B_20 H 0.304460 0.067235 0.400192 0.043 Uiso 1 1 calc R U
C19_20 C 0.3200(4) -0.0535(7) 0.3796(4) 0.067(3) Uiso 1 1 d . .
H19A_20 H 0.357003 -0.058014 0.396068 0.101 Uiso 1 1 calc R U
H19B_20 H 0.323799 -0.036228 0.350130 0.101 Uiso 1 1 calc R U
H19C_20 H 0.301197 -0.108417 0.379204 0.101 Uiso 1 1 calc R U
O03_20 O 0.1433(2) -0.0352(3) 0.30964(16) 0.0343(15) Uani 1 1 d . .
O04_20 O 0.1124(2) -0.0231(3) 0.38364(17) 0.0356(15) Uani 1 1 d . .
P02_20 P 0.08957(10) -0.02310(14) 0.33370(7) 0.0349(7) Uani 1 1 d . .
O10_20 O 0.0549(2) 0.0501(3) 0.32001(18) 0.0438(16) Uani 1 1 d . .
C21_20 C 0.0989(3) 0.0969(5) 0.4275(3) 0.035(2) Uiso 1 1 d . .
H21_20 H 0.061000 0.081081 0.428053 0.042 Uiso 1 1 calc R U
C22_20 C 0.1214(3) 0.1679(5) 0.4498(3) 0.031(2) Uiso 1 1 d . .
C23_20 C 0.1748(3) 0.1927(5) 0.4500(3) 0.030(2) Uiso 1 1 d . .
C24_20 C 0.2085(3) 0.1438(5) 0.4260(3) 0.033(2) Uiso 1 1 d . .
H24_20 H 0.246128 0.160398 0.425315 0.040 Uiso 1 1 calc R U
C25_20 C 0.1892(3) 0.0722(5) 0.4034(3) 0.032(2) Uiso 1 1 d . .
C26_20 C 0.1345(3) 0.0499(6) 0.4044(3) 0.039(2) Uiso 1 1 d . .
C27_20 C 0.1975(3) 0.2717(5) 0.4737(3) 0.032(2) Uiso 1 1 d . .
H27_20 H 0.173997 0.280714 0.497412 0.038 Uiso 1 1 calc R U
C28_20 C 0.2569(3) 0.2623(6) 0.4949(3) 0.041(2) Uiso 1 1 d . .
H28A_20 H 0.282044 0.257504 0.472341 0.050 Uiso 1 1 calc R U
H28B_20 H 0.259975 0.209352 0.511742 0.050 Uiso 1 1 calc R U
C29_20 C 0.2764(4) 0.3360(6) 0.5246(3) 0.054(3) Uiso 1 1 d . .
H29A_20 H 0.312893 0.322705 0.540288 0.081 Uiso 1 1 calc R U
H29B_20 H 0.249338 0.345375 0.544955 0.081 Uiso 1 1 calc R U
H29C_20 H 0.279342 0.387104 0.507394 0.081 Uiso 1 1 calc R U
O05_20 O 0.0847(2) 0.2118(3) 0.47384(17) 0.0385(15) Uani 1 1 d . .
O06_20 O 0.0956(2) 0.3700(3) 0.46497(17) 0.0343(15) Uani 1 1 d . .
P03_20 P 0.05300(10) 0.29452(14) 0.45444(8) 0.0389(7) Uani 1 1 d . .
S01_20 S 0.10986(11) 0.25333(16) 0.19494(8) 0.0531(7) Uani 1 1 d . .
C31_20 C 0.1267(3) 0.4569(5) 0.4106(3) 0.032(2) Uiso 1 1 d . .
H31_20 H 0.091469 0.484504 0.407781 0.038 Uiso 1 1 calc R U
C32_20 C 0.1675(3) 0.4816(5) 0.3861(3) 0.035(2) Uiso 1 1 d . .
C33_20 C 0.2193(3) 0.4424(5) 0.3895(3) 0.033(2) Uiso 1 1 d . .
C34_20 C 0.2276(3) 0.3745(5) 0.4189(3) 0.033(2) Uiso 1 1 d . .
H34_20 H 0.262322 0.345586 0.421523 0.040 Uiso 1 1 calc R U
C35_20 C 0.1874(3) 0.3485(5) 0.4439(3) 0.032(2) Uiso 1 1 d . .
C36_20 C 0.1380(3) 0.3914(5) 0.4392(3) 0.032(2) Uiso 1 1 d . .
C37_20 C 0.2634(3) 0.4689(5) 0.3622(3) 0.033(2) Uiso 1 1 d . .
H37_20 H 0.257226 0.530310 0.355981 0.039 Uiso 1 1 calc R U
C38_20 C 0.3228(3) 0.4603(6) 0.3847(3) 0.038(2) Uiso 1 1 d . .
H38A_20 H 0.325627 0.492176 0.411986 0.045 Uiso 1 1 calc R U
H38B_20 H 0.329814 0.400164 0.391883 0.045 Uiso 1 1 calc R U
C39_20 C 0.3679(3) 0.4912(6) 0.3590(3) 0.040(2) Uiso 1 1 d . .
H39A_20 H 0.404090 0.489372 0.376916 0.061 Uiso 1 1 calc R U
H39B_20 H 0.359806 0.549327 0.349551 0.061 Uiso 1 1 calc R U
H39C_20 H 0.369165 0.454888 0.333847 0.061 Uiso 1 1 calc R U
O33_20 O 0.1556(2) 0.5495(3) 0.35767(17) 0.0357(15) Uani 1 1 d . .
O32_20 O 0.1880(2) 0.5306(3) 0.29043(17) 0.0349(15) Uani 1 1 d . .
C40_20 C 0.1419(3) 0.5279(6) 0.3140(3) 0.037(2) Uiso 1 1 d . .
H40A_20 H 0.125960 0.470293 0.312153 0.045 Uiso 1 1 calc R U
H40B_20 H 0.112938 0.567202 0.300792 0.045 Uiso 1 1 calc R U
C41_20 C 0.1992(2) 0.2129(4) 0.13158(15) 0.038(2) Uiso 1 1 d G .
C42_20 C 0.15580(17) 0.2058(4) 0.09841(19) 0.053(3) Uiso 1 1 d G .
H42_20 H 0.118322 0.213068 0.104042 0.064 Uiso 1 1 calc R U
C43_20 C 0.1672(2) 0.1881(4) 0.05699(16) 0.062(3) Uiso 1 1 d G .
H43_20 H 0.137498 0.183325 0.034318 0.074 Uiso 1 1 calc R U
C44_20 C 0.2220(3) 0.1775(4) 0.04875(15) 0.060(3) Uiso 1 1 d G .
H44_20 H 0.229803 0.165452 0.020440 0.072 Uiso 1 1 calc R U
C45_20 C 0.26546(19) 0.1846(4) 0.08192(19) 0.065(3) Uiso 1 1 d G .
H45_20 H 0.302933 0.177323 0.076287 0.078 Uiso 1 1 calc R U
C46_20 C 0.25407(19) 0.2022(4) 0.12334(17) 0.046(3) Uiso 1 1 d G .
H46_20 H 0.283758 0.207065 0.146012 0.055 Uiso 1 1 calc R U
C51_20 C 0.0573(2) -0.1236(3) 0.3276(2) 0.041(2) Uiso 1 1 d G .
C52_20 C 0.0056(2) -0.1285(3) 0.3028(2) 0.058(3) Uiso 1 1 d G .
H52_20 H -0.011303 -0.078887 0.290171 0.070 Uiso 1 1 calc R U
C53_20 C -0.0213(2) -0.2058(4) 0.2966(2) 0.075(3) Uiso 1 1 d G .
H53_20 H -0.056607 -0.209096 0.279678 0.090 Uiso 1 1 calc R U
C54_20 C 0.0035(3) -0.2783(3) 0.3151(2) 0.072(3) Uiso 1 1 d G .
H54_20 H -0.014873 -0.331183 0.310827 0.087 Uiso 1 1 calc R U
C55_20 C 0.0552(3) -0.2735(3) 0.3398(2) 0.064(3) Uiso 1 1 d G .
H55_20 H 0.072165 -0.323061 0.352469 0.077 Uiso 1 1 calc R U
C56_20 C 0.0821(2) -0.1961(4) 0.34606(19) 0.049(3) Uiso 1 1 d G .
H56_20 H 0.117469 -0.192852 0.362962 0.059 Uiso 1 1 calc R U
C61_20 C 0.0039(2) 0.3142(4) 0.49039(17) 0.038(2) Uiso 1 1 d G .
C62_20 C -0.0521(2) 0.2979(4) 0.47693(16) 0.050(3) Uiso 1 1 d G .
H62_20 H -0.063006 0.275498 0.449104 0.060 Uiso 1 1 calc R U
C63_20 C -0.09203(17) 0.3142(4) 0.5042(2) 0.059(3) Uiso 1 1 d G .
H63_20 H -0.130265 0.303098 0.495000 0.070 Uiso 1 1 calc R U
C64_20 C -0.0760(2) 0.3470(4) 0.54491(19) 0.063(3) Uiso 1 1 d G .
H64_20 H -0.103336 0.358164 0.563546 0.076 Uiso 1 1 calc R U
C65_20 C -0.0201(3) 0.3633(4) 0.55837(16) 0.062(3) Uiso 1 1 d G .
H65_20 H -0.009149 0.385630 0.586196 0.074 Uiso 1 1 calc R U
C66_20 C 0.01987(18) 0.3469(4) 0.53111(19) 0.056(3) Uiso 1 1 d G .
H66_20 H 0.058111 0.358029 0.540301 0.067 Uiso 1 1 calc R U
C1_21 C 0.1273(4) 0.2567(7) 0.3237(3) 0.064(3) Uiso 1 1 d . .
H1A_21 H 0.157210 0.296902 0.332767 0.096 Uiso 1 1 calc R U
H1B_21 H 0.139082 0.218928 0.301785 0.096 Uiso 1 1 calc R U
H1C_21 H 0.119002 0.223418 0.348465 0.096 Uiso 1 1 calc R U
C2_21 C 0.0700(5) 0.3094(7) 0.3033(4) 0.093(4) Uiso 1 1 d D .
H2_21 H 0.081664 0.343413 0.279095 0.112 Uiso 1 1 calc R U
C3_21 C 0.0261(6) 0.2588(10) 0.2847(5) 0.109(5) Uiso 1 1 d . .
H3A_21 H 0.012185 0.223427 0.307166 0.131 Uiso 1 1 calc R U
H3B_21 H 0.039791 0.220721 0.263292 0.131 Uiso 1 1 calc R U
C4_21 C -0.0196(5) 0.3104(8) 0.2639(4) 0.078(3) Uiso 1 1 d . .
H4A_21 H -0.050823 0.273876 0.252854 0.116 Uiso 1 1 calc R U
H4B_21 H -0.006685 0.341817 0.240054 0.116 Uiso 1 1 calc R U
H4C_21 H -0.031852 0.350166 0.284722 0.116 Uiso 1 1 calc R U
OH_21 O 0.0536(3) 0.3704(4) 0.3335(2) 0.068(2) Uani 1 1 d D .
HH_21 H 0.054958 0.348115 0.357906 0.102 Uiso 1 1 calc R U
O_26 O -0.0255(3) 0.1332(4) 0.3677(2) 0.0600(19) Uani 1 1 d D .
H1_26 H -0.011(3) 0.182(3) 0.375(3) 0.090 Uiso 1 1 d D U
H2_26 H -0.005(3) 0.109(5) 0.350(3) 0.090 Uiso 1 1 d D U

loop_
_atom_site_aniso_label
_atom_site_aniso_U_11
_atom_site_aniso_U_22
_atom_site_aniso_U_33
_atom_site_aniso_U_23
_atom_site_aniso_U_13
_atom_site_aniso_U_12
O01_10 0.060(4) 0.056(4) 0.051(4) 0.010(3) 0.021(3) 0.010(4)
O02_10 0.070(4) 0.064(5) 0.036(4) 0.010(3) 0.023(3) -0.004(4)
P01_10 0.0713(19) 0.075(2) 0.0435(19) 0.0117(16) 0.0194(15) -0.0024(18)
O09_10 0.076(5) 0.061(5) 0.051(5) -0.001(4) 0.026(4) -0.006(4)
O03_10 0.065(4) 0.037(4) 0.036(4) -0.003(3) 0.006(3) 0.009(3)
O04_10 0.060(4) 0.026(3) 0.038(4) 0.003(3) 0.022(3) 0.006(3)
P02_10 0.0699(19) 0.0387(18) 0.0420(18) -0.0022(13) 0.0087(15) -0.0002(15)
O10_10 0.084(5) 0.040(4) 0.055(5) -0.007(3) 0.013(4) -0.013(4)
O05_10 0.068(4) 0.033(4) 0.023(4) -0.003(3) 0.001(3) 0.001(3)
O06_10 0.074(4) 0.033(4) 0.027(4) 0.004(3) 0.003(3) 0.008(3)
P03_10 0.0755(18) 0.0317(16) 0.0350(16) 0.0006(12) 0.0039(13) 0.0063(14)
S01_10 0.087(2) 0.065(2) 0.074(2) 0.0029(17) 0.0087(16) 0.0018(16)
O07_10 0.074(4) 0.023(4) 0.050(4) -0.008(3) -0.009(3) -0.003(3)
O08_10 0.077(5) 0.027(4) 0.054(4) -0.002(3) -0.008(4) -0.015(3)
OH_11 0.224(12) 0.104(8) 0.107(8) 0.027(6) 0.056(8) -0.035(8)
OH_12 0.088(5) 0.075(6) 0.097(6) -0.008(5) 0.031(5) -0.013(5)
O_16 0.139(8) 0.055(5) 0.094(7) -0.007(5) 0.023(6) 0.011(5)
O01_20 0.058(4) 0.027(4) 0.026(4) -0.006(3) 0.008(3) 0.000(3)
O02_20 0.066(4) 0.024(3) 0.019(3) 0.004(3) 0.010(3) 0.004(3)
P01_20 0.0623(16) 0.0249(15) 0.0243(14) 0.0017(11) 0.0097(12) 0.0018(12)
O09_20 0.067(4) 0.027(4) 0.038(4) -0.018(3) 0.012(3) -0.007(3)
O03_20 0.057(4) 0.022(3) 0.026(3) 0.001(3) 0.009(3) -0.002(3)
O04_20 0.064(4) 0.014(3) 0.028(4) -0.006(3) 0.001(3) -0.008(3)
P02_20 0.0562(16) 0.0184(14) 0.0310(16) 0.0004(11) 0.0090(13) -0.0014(12)
O10_20 0.063(4) 0.027(4) 0.042(4) -0.002(3) 0.005(3) 0.005(3)
O05_20 0.057(4) 0.029(4) 0.033(4) -0.004(3) 0.016(3) -0.003(3)
O06_20 0.049(4) 0.025(3) 0.031(4) -0.003(3) 0.015(3) -0.006(3)
P03_20 0.0593(16) 0.0270(15) 0.0322(17) -0.0019(12) 0.0126(13) -0.0005(13)
S01_20 0.0706(18) 0.0421(16) 0.0479(17) -0.0002(13) 0.0118(14) 0.0032(13)
O33_20 0.055(4) 0.026(3) 0.026(4) 0.002(3) 0.005(3) 0.002(3)
O32_20 0.058(4) 0.018(3) 0.030(4) 0.008(3) 0.012(3) 0.004(3)
OH_21 0.123(6) 0.048(4) 0.037(4) -0.013(3) 0.026(4) -0.009(4)
O_26 0.089(5) 0.035(4) 0.059(5) -0.003(3) 0.021(4) 0.005(4)

loop_
_atom_type_symbol
_atom_type_description
_atom_type_scat_dispersion_real
_atom_type_scat_dispersion_imag
_atom_type_scat_source
C C 0.0179 0.0091 'International Tables Vol C Tables 4.2.6.8 and 6.1.1.4'
O O 0.0496 0.0323 'International Tables Vol C Tables 4.2.6.8 and 6.1.1.4'
P P 0.2973 0.4350 'International Tables Vol C Tables 4.2.6.8 and 6.1.1.4'
S S 0.3338 0.5584 'International Tables Vol C Tables 4.2.6.8 and 6.1.1.4'
H H 0.0000 0.0000 'International Tables Vol C Tables 4.2.6.8 and 6.1.1.4'

loop_
_geom_angle_atom_site_label_1
_geom_angle_atom_site_label_2
_geom_angle_atom_site_label_3
_geom_angle
C06_10 C01_10 C02_10 119.0(9)
C06_10 C01_10 H01_10 120.5
C02_10 C01_10 H01_10 120.5
C03_10 C02_10 C01_10 122.0(9)
C03_10 C02_10 O01_10 119.5(8)
C01_10 C02_10 O01_10 118.5(8)
C04_10 C03_10 C02_10 117.2(9)
C04_10 C03_10 C07_10 122.5(8)
C02_10 C03_10 C07_10 120.1(8)
C03_10 C04_10 C05_10 123.5(9)
C03_10 C04_10 H04_10 118.3
C05_10 C04_10 H04_10 118.3
C06_10 C05_10 C04_10 116.7(8)
C06_10 C05_10 C37_10 121.0(8)
C04_10 C05_10 C37_10 122.2(8)
C01_10 C06_10 O08_10 117.6(8)
C01_10 C06_10 C05_10 121.5(9)
O08_10 C06_10 C05_10 120.8(8)
C08_10 C07_10 C15_10 114.5(8)
C08_10 C07_10 C03_10 114.0(8)
C15_10 C07_10 C03_10 108.7(7)
C08_10 C07_10 H07_10 106.3
C15_10 C07_10 H07_10 106.3
C03_10 C07_10 H07_10 106.3
C07_10 C08_10 C09_10 112.5(8)
C07_10 C08_10 H08A_10 109.1
C09_10 C08_10 H08A_10 109.1
C07_10 C08_10 H08B_10 109.1
C09_10 C08_10 H08B_10 109.1
H08A_10 C08_10 H08B_10 107.8
C08_10 C09_10 H09A_10 109.5
C08_10 C09_10 H09B_10 109.5
H09A_10 C09_10 H09B_10 109.5
C08_10 C09_10 H09C_10 109.5
H09A_10 C09_10 H09C_10 109.5
H09B_10 C09_10 H09C_10 109.5
C02_10 O01_10 P01_10 121.9(6)
C16_10 O02_10 P01_10 123.5(6)
O01_10 P01_10 O09_10 114.0(4)
O01_10 P01_10 O02_10 107.0(4)
O09_10 P01_10 O02_10 113.1(4)
O01_10 P01_10 C41_10 101.3(4)
O09_10 P01_10 C41_10 118.7(4)
O02_10 P01_10 C41_10 101.2(4)
C12_10 C11_10 C16_10 119.0(9)
C12_10 C11_10 H11_10 120.5
C16_10 C11_10 H11_10 120.5
C11_10 C12_10 C13_10 122.4(9)
C11_10 C12_10 O03_10 117.9(8)
C13_10 C12_10 O03_10 119.5(8)
C12_10 C13_10 C14_10 116.0(8)
C12_10 C13_10 C17_10 121.8(8)
C14_10 C13_10 C17_10 122.2(8)
C13_10 C14_10 C15_10 124.1(8)
C13_10 C14_10 H14_10 118.0
C15_10 C14_10 H14_10 118.0
C16_10 C15_10 C14_10 116.1(9)
C16_10 C15_10 C07_10 122.5(9)
C14_10 C15_10 C07_10 121.4(8)
C15_10 C16_10 C11_10 122.4(9)
C15_10 C16_10 O02_10 120.2(9)
C11_10 C16_10 O02_10 117.4(8)
C13_10 C17_10 C25_10 109.6(7)
C13_10 C17_10 C18_10 113.3(7)
C25_10 C17_10 C18_10 114.2(7)
C13_10 C17_10 H17_10 106.4
C25_10 C17_10 H17_10 106.4
C18_10 C17_10 H17_10 106.4
C19_10 C18_10 C17_10 113.1(8)
C19_10 C18_10 H18A_10 109.0
C17_10 C18_10 H18A_10 109.0
C19_10 C18_10 H18B_10 109.0
C17_10 C18_10 H18B_10 109.0
H18A_10 C18_10 H18B_10 107.8
C18_10 C19_10 H19A_10 109.5
C18_10 C19_10 H19B_10 109.5
H19A_10 C19_10 H19B_10 109.5
C18_10 C19_10 H19C_10 109.5
H19A_10 C19_10 H19C_10 109.5
H19B_10 C19_10 H19C_10 109.5
C12_10 O03_10 P02_10 122.3(5)
C26_10 O04_10 P02_10 122.1(5)
O10_10 P02_10 O03_10 114.1(4)
O10_10 P02_10 O04_10 114.5(4)
O03_10 P02_10 O04_10 105.7(3)
O10_10 P02_10 C51_10 117.4(4)
O03_10 P02_10 C51_10 100.6(3)
O04_10 P02_10 C51_10 102.9(3)
C22_10 C21_10 C26_10 118.0(8)
C22_10 C21_10 H21_10 121.0
C26_10 C21_10 H21_10 121.0
C23_10 C22_10 C21_10 123.1(9)
C23_10 C22_10 O05_10 119.2(8)
C21_10 C22_10 O05_10 117.5(8)
C22_10 C23_10 C24_10 115.7(8)
C22_10 C23_10 C27_10 122.9(8)
C24_10 C23_10 C27_10 121.4(8)
C25_10 C24_10 C23_10 123.2(8)
C25_10 C24_10 H24_10 118.4
C23_10 C24_10 H24_10 118.4
C26_10 C25_10 C24_10 117.6(8)
C26_10 C25_10 C17_10 121.0(8)
C24_10 C25_10 C17_10 121.2(8)
C25_10 C26_10 C21_10 122.3(8)
C25_10 C26_10 O04_10 120.7(8)
C21_10 C26_10 O04_10 116.7(7)
C28_10 C27_10 C23_10 115.0(7)
C28_10 C27_10 C35_10 115.0(8)
C23_10 C27_10 C35_10 106.4(7)
C28_10 C27_10 H27_10 106.6
C23_10 C27_10 H27_10 106.6
C35_10 C27_10 H27_10 106.6
C27_10 C28_10 C29_10 112.9(8)
C27_10 C28_10 H28A_10 109.0
C29_10 C28_10 H28A_10 109.0
C27_10 C28_10 H28B_10 109.0
C29_10 C28_10 H28B_10 109.0
H28A_10 C28_10 H28B_10 107.8
C28_10 C29_10 H29A_10 109.5
C28_10 C29_10 H29B_10 109.5
H29A_10 C29_10 H29B_10 109.5
C28_10 C29_10 H29C_10 109.5
H29A_10 C29_10 H29C_10 109.5
H29B_10 C29_10 H29C_10 109.5
C22_10 O05_10 P03_10 126.6(5)
C36_10 O06_10 P03_10 121.3(5)
O05_10 P03_10 O06_10 105.5(3)
O05_10 P03_10 C61_10 99.2(3)
O06_10 P03_10 C61_10 100.3(3)
O05_10 P03_10 S01_10 115.0(3)
O06_10 P03_10 S01_10 114.7(3)
C61_10 P03_10 S01_10 119.7(2)
C36_10 C31_10 C32_10 118.7(9)
C36_10 C31_10 H31_10 120.6
C32_10 C31_10 H31_10 120.6
C33_10 C32_10 C31_10 121.6(9)
C33_10 C32_10 O07_10 121.1(8)
C31_10 C32_10 O07_10 117.2(8)
C32_10 C33_10 C34_10 116.9(8)
C32_10 C33_10 C37_10 121.7(8)
C34_10 C33_10 C37_10 121.3(8)
C35_10 C34_10 C33_10 123.7(9)
C35_10 C34_10 H34_10 118.2
C33_10 C34_10 H34_10 118.2
C36_10 C35_10 C34_10 115.5(8)
C36_10 C35_10 C27_10 122.5(8)
C34_10 C35_10 C27_10 121.9(8)
C31_10 C36_10 C35_10 123.4(9)
C31_10 C36_10 O06_10 117.3(8)
C35_10 C36_10 O06_10 119.2(8)
C05_10 C37_10 C33_10 109.5(7)
C05_10 C37_10 C38_10 112.9(7)
C33_10 C37_10 C38_10 115.9(7)
C05_10 C37_10 H37_10 105.9
C33_10 C37_10 H37_10 105.9
C38_10 C37_10 H37_10 105.9
C39_10 C38_10 C37_10 115.2(8)
C39_10 C38_10 H38A_10 108.5
C37_10 C38_10 H38A_10 108.5
C39_10 C38_10 H38B_10 108.5
C37_10 C38_10 H38B_10 108.5
H38A_10 C38_10 H38B_10 107.5
C38_10 C39_10 H39A_10 109.5
C38_10 C39_10 H39B_10 109.5
H39A_10 C39_10 H39B_10 109.5
C38_10 C39_10 H39C_10 109.5
H39A_10 C39_10 H39C_10 109.5
H39B_10 C39_10 H39C_10 109.5
C32_10 O07_10 C40_10 119.4(6)
C06_10 O08_10 C40_10 117.9(7)
O08_10 C40_10 O07_10 109.0(6)
O08_10 C40_10 H40A_10 109.9
O07_10 C40_10 H40A_10 109.9
O08_10 C40_10 H40B_10 109.9
O07_10 C40_10 H40B_10 109.9
H40A_10 C40_10 H40B_10 108.3
C42_10 C41_10 C46_10 120.0
C42_10 C41_10 P01_10 120.1(5)
C46_10 C41_10 P01_10 119.7(5)
C43_10 C42_10 C41_10 120.0
C43_10 C42_10 H42_10 120.0
C41_10 C42_10 H42_10 120.0
C42_10 C43_10 C44_10 120.0
C42_10 C43_10 H43_10 120.0
C44_10 C43_10 H43_10 120.0
C45_10 C44_10 C43_10 120.0
C45_10 C44_10 H44_10 120.0
C43_10 C44_10 H44_10 120.0
C44_10 C45_10 C46_10 120.0
C44_10 C45_10 H45_10 120.0
C46_10 C45_10 H45_10 120.0
C45_10 C46_10 C41_10 120.0
C45_10 C46_10 H46_10 120.0
C41_10 C46_10 H46_10 120.0
C52_10 C51_10 C56_10 120.0
C52_10 C51_10 P02_10 118.1(4)
C56_10 C51_10 P02_10 121.9(4)
C53_10 C52_10 C51_10 120.0
C53_10 C52_10 H52_10 120.0
C51_10 C52_10 H52_10 120.0
C54_10 C53_10 C52_10 120.0
C54_10 C53_10 H53_10 120.0
C52_10 C53_10 H53_10 120.0
C53_10 C54_10 C55_10 120.0
C53_10 C54_10 H54_10 120.0
C55_10 C54_10 H54_10 120.0
C56_10 C55_10 C54_10 120.0
C56_10 C55_10 H55_10 120.0
C54_10 C55_10 H55_10 120.0
C55_10 C56_10 C51_10 120.0
C55_10 C56_10 H56_10 120.0
C51_10 C56_10 H56_10 120.0
C62_10 C61_10 C66_10 120.0
C62_10 C61_10 P03_10 120.6(3)
C66_10 C61_10 P03_10 119.3(3)
C63_10 C62_10 C61_10 120.0
C63_10 C62_10 H62_10 120.0
C61_10 C62_10 H62_10 120.0
C64_10 C63_10 C62_10 120.0
C64_10 C63_10 H63_10 120.0
C62_10 C63_10 H63_10 120.0
C63_10 C64_10 C65_10 120.0
C63_10 C64_10 H64_10 120.0
C65_10 C64_10 H64_10 120.0
C66_10 C65_10 C64_10 120.0
C66_10 C65_10 H65_10 120.0
C64_10 C65_10 H65_10 120.0
C65_10 C66_10 C61_10 120.0
C65_10 C66_10 H66_10 120.0
C61_10 C66_10 H66_10 120.0
C2_11 C1_11 H1A_11 109.5
C2_11 C1_11 H1B_11 109.5
H1A_11 C1_11 H1B_11 109.5
C2_11 C1_11 H1C_11 109.5
H1A_11 C1_11 H1C_11 109.5
H1B_11 C1_11 H1C_11 109.5
OH_11 C2_11 C3_11 112.9(13)
OH_11 C2_11 C1_11 113.3(12)
C3_11 C2_11 C1_11 110.2(12)
OH_11 C2_11 H2_11 106.7
C3_11 C2_11 H2_11 106.7
C1_11 C2_11 H2_11 106.7
C4_11 C3_11 C2_11 113.8(14)
C4_11 C3_11 H3A_11 108.8
C2_11 C3_11 H3A_11 108.8
C4_11 C3_11 H3B_11 108.8
C2_11 C3_11 H3B_11 108.8
H3A_11 C3_11 H3B_11 107.7
C3_11 C4_11 H4A_11 109.5
C3_11 C4_11 H4B_11 109.5
H4A_11 C4_11 H4B_11 109.5
C3_11 C4_11 H4C_11 109.5
H4A_11 C4_11 H4C_11 109.5
H4B_11 C4_11 H4C_11 109.5
C2_11 OH_11 HH_11 109.5
C2_12 C1_12 H1A_12 109.5
C2_12 C1_12 H1B_12 109.5
H1A_12 C1_12 H1B_12 109.5
C2_12 C1_12 H1C_12 109.5
H1A_12 C1_12 H1C_12 109.5
H1B_12 C1_12 H1C_12 109.5
OH_12 C2_12 C1_12 110.4(12)
OH_12 C2_12 C3_12 111.9(10)
C1_12 C2_12 C3_12 120.3(12)
OH_12 C2_12 H2_12 104.2
C1_12 C2_12 H2_12 104.2
C3_12 C2_12 H2_12 104.2
C4_12 C3_12 C2_12 115.7(11)
C4_12 C3_12 H3A_12 108.3
C2_12 C3_12 H3A_12 108.3
C4_12 C3_12 H3B_12 108.3
C2_12 C3_12 H3B_12 108.3
H3A_12 C3_12 H3B_12 107.4
C3_12 C4_12 H4A_12 109.5
C3_12 C4_12 H4B_12 109.5
H4A_12 C4_12 H4B_12 109.5
C3_12 C4_12 H4C_12 109.5
H4A_12 C4_12 H4C_12 109.5
H4B_12 C4_12 H4C_12 109.5
C2_12 OH_12 HH_12 109.5
H1_16 O_16 H2_16 109.0(11)
C06_20 C01_20 C02_20 117.9(8)
C06_20 C01_20 H01_20 121.1
C02_20 C01_20 H01_20 121.1
C01_20 C02_20 C03_20 123.3(8)
C01_20 C02_20 O01_20 118.3(7)
C03_20 C02_20 O01_20 118.4(7)
C02_20 C03_20 C04_20 115.8(8)
C02_20 C03_20 C07_20 121.9(7)
C04_20 C03_20 C07_20 122.2(7)
C05_20 C04_20 C03_20 123.1(8)
C05_20 C04_20 H04_20 118.5
C03_20 C04_20 H04_20 118.5
C06_20 C05_20 C04_20 117.4(8)
C06_20 C05_20 C37_20 120.8(7)
C04_20 C05_20 C37_20 121.7(7)
C05_20 C06_20 C01_20 122.4(8)
C05_20 C06_20 O32_20 121.2(7)
C01_20 C06_20 O32_20 116.3(7)
C08_20 C07_20 C16_20 114.5(7)
C08_20 C07_20 C03_20 113.7(7)
C16_20 C07_20 C03_20 107.9(6)
C08_20 C07_20 H07_20 106.7
C16_20 C07_20 H07_20 106.7
C03_20 C07_20 H07_20 106.7
C07_20 C08_20 C09_20 112.5(7)
C07_20 C08_20 H08A_20 109.1
C09_20 C08_20 H08A_20 109.1
C07_20 C08_20 H08B_20 109.1
C09_20 C08_20 H08B_20 109.1
H08A_20 C08_20 H08B_20 107.8
C08_20 C09_20 H09A_20 109.5
C08_20 C09_20 H09B_20 109.5
H09A_20 C09_20 H09B_20 109.5
C08_20 C09_20 H09C_20 109.5
H09A_20 C09_20 H09C_20 109.5
H09B_20 C09_20 H09C_20 109.5
C02_20 O01_20 P01_20 123.3(5)
C15_20 O02_20 P01_20 126.4(5)
O01_20 P01_20 O02_20 105.7(3)
O01_20 P01_20 C41_20 99.9(3)
O02_20 P01_20 C41_20 97.8(3)
O01_20 P01_20 S01_20 115.7(2)
O02_20 P01_20 S01_20 115.9(2)
C41_20 P01_20 S01_20 119.2(2)
C15_20 C11_20 C12_20 117.7(8)
C15_20 C11_20 H11_20 121.2
C12_20 C11_20 H11_20 121.2
C13_20 C12_20 C11_20 122.1(8)
C13_20 C12_20 O03_20 120.8(7)
C11_20 C12_20 O03_20 116.9(7)
C14_20 C13_20 C12_20 117.4(8)
C14_20 C13_20 C17_20 121.6(7)
C12_20 C13_20 C17_20 120.9(7)
C13_20 C14_20 C16_20 123.0(8)
C13_20 C14_20 H14_20 118.5
C16_20 C14_20 H14_20 118.5
C11_20 C15_20 C16_20 123.4(8)
C11_20 C15_20 O02_20 116.7(7)
C16_20 C15_20 O02_20 119.5(7)
C15_20 C16_20 C14_20 116.4(7)
C15_20 C16_20 C07_20 121.8(7)
C14_20 C16_20 C07_20 121.8(7)
C18_20 C17_20 C25_20 113.3(7)
C18_20 C17_20 C13_20 114.7(7)
C25_20 C17_20 C13_20 108.8(7)
C18_20 C17_20 H17_20 106.5
C25_20 C17_20 H17_20 106.5
C13_20 C17_20 H17_20 106.5
C17_20 C18_20 C19_20 113.1(7)
C17_20 C18_20 H18A_20 108.9
C19_20 C18_20 H18A_20 108.9
C17_20 C18_20 H18B_20 108.9
C19_20 C18_20 H18B_20 108.9
H18A_20 C18_20 H18B_20 107.8
C18_20 C19_20 H19A_20 109.5
C18_20 C19_20 H19B_20 109.5
H19A_20 C19_20 H19B_20 109.5
C18_20 C19_20 H19C_20 109.5
H19A_20 C19_20 H19C_20 109.5
H19B_20 C19_20 H19C_20 109.5
C12_20 O03_20 P02_20 125.3(5)
C26_20 O04_20 P02_20 121.5(5)
O10_20 P02_20 O03_20 115.3(3)
O10_20 P02_20 O04_20 113.9(3)
O03_20 P02_20 O04_20 105.2(3)
O10_20 P02_20 C51_20 116.8(3)
O03_20 P02_20 C51_20 102.3(3)
O04_20 P02_20 C51_20 101.6(3)
C22_20 C21_20 C26_20 117.2(8)
C22_20 C21_20 H21_20 121.4
C26_20 C21_20 H21_20 121.4
C23_20 C22_20 C21_20 123.4(8)
C23_20 C22_20 O05_20 121.0(7)
C21_20 C22_20 O05_20 115.5(7)
C22_20 C23_20 C24_20 116.9(7)
C22_20 C23_20 C27_20 121.9(7)
C24_20 C23_20 C27_20 121.2(7)
C25_20 C24_20 C23_20 123.0(8)
C25_20 C24_20 H24_20 118.5
C23_20 C24_20 H24_20 118.5
C26_20 C25_20 C24_20 117.5(8)
C26_20 C25_20 C17_20 120.9(7)
C24_20 C25_20 C17_20 121.6(7)
C25_20 C26_20 O04_20 121.0(8)
C25_20 C26_20 C21_20 121.9(8)
O04_20 C26_20 C21_20 117.0(7)
C28_20 C27_20 C23_20 113.5(7)
C28_20 C27_20 C35_20 114.6(7)
C23_20 C27_20 C35_20 109.5(6)
C28_20 C27_20 H27_20 106.2
C23_20 C27_20 H27_20 106.2
C35_20 C27_20 H27_20 106.2
C27_20 C28_20 C29_20 113.4(7)
C27_20 C28_20 H28A_20 108.9
C29_20 C28_20 H28A_20 108.9
C27_20 C28_20 H28B_20 108.9
C29_20 C28_20 H28B_20 108.9
H28A_20 C28_20 H28B_20 107.7
C28_20 C29_20 H29A_20 109.5
C28_20 C29_20 H29B_20 109.5
H29A_20 C29_20 H29B_20 109.5
C28_20 C29_20 H29C_20 109.5
H29A_20 C29_20 H29C_20 109.5
H29B_20 C29_20 H29C_20 109.5
C22_20 O05_20 P03_20 120.1(5)
C36_20 O06_20 P03_20 123.7(5)
O09_20 P03_20 O06_20 114.7(3)
O09_20 P03_20 O05_20 113.3(3)
O06_20 P03_20 O05_20 105.6(3)
O09_20 P03_20 C61_20 116.7(3)
O06_20 P03_20 C61_20 101.8(3)
O05_20 P03_20 C61_20 103.3(3)
C32_20 C31_20 C36_20 118.6(8)
C32_20 C31_20 H31_20 120.7
C36_20 C31_20 H31_20 120.7
C31_20 C32_20 C33_20 121.9(8)
C31_20 C32_20 O33_20 117.9(7)
C33_20 C32_20 O33_20 120.2(7)
C32_20 C33_20 C34_20 116.4(8)
C32_20 C33_20 C37_20 121.6(8)
C34_20 C33_20 C37_20 122.0(7)
C35_20 C34_20 C33_20 122.9(8)
C35_20 C34_20 H34_20 118.5
C33_20 C34_20 H34_20 118.5
C36_20 C35_20 C34_20 117.0(8)
C36_20 C35_20 C27_20 122.1(7)
C34_20 C35_20 C27_20 120.8(7)
C35_20 C36_20 C31_20 123.1(8)
C35_20 C36_20 O06_20 120.0(7)
C31_20 C36_20 O06_20 116.9(7)
C33_20 C37_20 C38_20 113.8(7)
C33_20 C37_20 C05_20 108.9(7)
C38_20 C37_20 C05_20 113.9(7)
C33_20 C37_20 H37_20 106.6
C38_20 C37_20 H37_20 106.6
C05_20 C37_20 H37_20 106.6
C39_20 C38_20 C37_20 115.0(7)
C39_20 C38_20 H38A_20 108.5
C37_20 C38_20 H38A_20 108.5
C39_20 C38_20 H38B_20 108.5
C37_20 C38_20 H38B_20 108.5
H38A_20 C38_20 H38B_20 107.5
C38_20 C39_20 H39A_20 109.5
C38_20 C39_20 H39B_20 109.5
H39A_20 C39_20 H39B_20 109.5
C38_20 C39_20 H39C_20 109.5
H39A_20 C39_20 H39C_20 109.5
H39B_20 C39_20 H39C_20 109.5
C32_20 O33_20 C40_20 115.8(6)
C06_20 O32_20 C40_20 116.5(6)
O32_20 C40_20 O33_20 113.3(6)
O32_20 C40_20 H40A_20 108.9
O33_20 C40_20 H40A_20 108.9
O32_20 C40_20 H40B_20 108.9
O33_20 C40_20 H40B_20 108.9
H40A_20 C40_20 H40B_20 107.7
C42_20 C41_20 C46_20 120.0
C42_20 C41_20 P01_20 119.9(3)
C46_20 C41_20 P01_20 120.1(3)
C41_20 C42_20 C43_20 120.0
C41_20 C42_20 H42_20 120.0
C43_20 C42_20 H42_20 120.0
C44_20 C43_20 C42_20 120.0
C44_20 C43_20 H43_20 120.0
C42_20 C43_20 H43_20 120.0
C43_20 C44_20 C45_20 120.0
C43_20 C44_20 H44_20 120.0
C45_20 C44_20 H44_20 120.0
C46_20 C45_20 C44_20 120.0
C46_20 C45_20 H45_20 120.0
C44_20 C45_20 H45_20 120.0
C45_20 C46_20 C41_20 120.0
C45_20 C46_20 H46_20 120.0
C41_20 C46_20 H46_20 120.0
C52_20 C51_20 C56_20 120.0
C52_20 C51_20 P02_20 117.6(3)
C56_20 C51_20 P02_20 122.4(3)
C51_20 C52_20 C53_20 120.0
C51_20 C52_20 H52_20 120.0
C53_20 C52_20 H52_20 120.0
C54_20 C53_20 C52_20 120.0
C54_20 C53_20 H53_20 120.0
C52_20 C53_20 H53_20 120.0
C53_20 C54_20 C55_20 120.0
C53_20 C54_20 H54_20 120.0
C55_20 C54_20 H54_20 120.0
C56_20 C55_20 C54_20 120.0
C56_20 C55_20 H55_20 120.0
C54_20 C55_20 H55_20 120.0
C55_20 C56_20 C51_20 120.0
C55_20 C56_20 H56_20 120.0
C51_20 C56_20 H56_20 120.0
C62_20 C61_20 C66_20 120.0
C62_20 C61_20 P03_20 118.5(3)
C66_20 C61_20 P03_20 121.4(3)
C63_20 C62_20 C61_20 120.0
C63_20 C62_20 H62_20 120.0
C61_20 C62_20 H62_20 120.0
C64_20 C63_20 C62_20 120.0
C64_20 C63_20 H63_20 120.0
C62_20 C63_20 H63_20 120.0
C65_20 C64_20 C63_20 120.0
C65_20 C64_20 H64_20 120.0
C63_20 C64_20 H64_20 120.0
C66_20 C65_20 C64_20 120.0
C66_20 C65_20 H65_20 120.0
C64_20 C65_20 H65_20 120.0
C65_20 C66_20 C61_20 120.0
C65_20 C66_20 H66_20 120.0
C61_20 C66_20 H66_20 120.0
C2_21 C1_21 H1A_21 109.5
C2_21 C1_21 H1B_21 109.5
H1A_21 C1_21 H1B_21 109.5
C2_21 C1_21 H1C_21 109.5
H1A_21 C1_21 H1C_21 109.5
H1B_21 C1_21 H1C_21 109.5
C3_21 C2_21 OH_21 113.8(10)
C3_21 C2_21 C1_21 115.0(10)
OH_21 C2_21 C1_21 111.2(9)
C3_21 C2_21 H2_21 105.2
OH_21 C2_21 H2_21 105.2
C1_21 C2_21 H2_21 105.2
C2_21 C3_21 C4_21 111.0(12)
C2_21 C3_21 H3A_21 109.4
C4_21 C3_21 H3A_21 109.4
C2_21 C3_21 H3B_21 109.4
C4_21 C3_21 H3B_21 109.4
H3A_21 C3_21 H3B_21 108.0
C3_21 C4_21 H4A_21 109.5
C3_21 C4_21 H4B_21 109.5
H4A_21 C4_21 H4B_21 109.5
C3_21 C4_21 H4C_21 109.5
H4A_21 C4_21 H4C_21 109.5
H4B_21 C4_21 H4C_21 109.5
C2_21 OH_21 HH_21 109.5
H1_26 O_26 H2_26 109.6(11)

loop_
_geom_bond_atom_site_label_1
_geom_bond_atom_site_label_2
_geom_bond_distance
C01_10 C06_10 1.376(13)
C01_10 C02_10 1.392(13)
C01_10 H01_10 0.9500
C02_10 C03_10 1.389(12)
C02_10 O01_10 1.410(11)
C03_10 C04_10 1.371(12)
C03_10 C07_10 1.538(13)
C04_10 C05_10 1.408(12)
C04_10 H04_10 0.9500
C05_10 C06_10 1.399(12)
C05_10 C37_10 1.508(12)
C06_10 O08_10 1.388(11)
C07_10 C08_10 1.502(12)
C07_10 C15_10 1.520(13)
C07_10 H07_10 1.0000
C08_10 C09_10 1.538(13)
C08_10 H08A_10 0.9900
C08_10 H08B_10 0.9900
C09_10 H09A_10 0.9800
C09_10 H09B_10 0.9800
C09_10 H09C_10 0.9800
O01_10 P01_10 1.577(7)
O02_10 C16_10 1.411(11)
O02_10 P01_10 1.603(7)
P01_10 O09_10 1.590(7)
P01_10 C41_10 1.771(7)
C11_10 C12_10 1.374(13)
C11_10 C16_10 1.394(13)
C11_10 H11_10 0.9500
C12_10 C13_10 1.375(12)
C12_10 O03_10 1.398(11)
C13_10 C14_10 1.401(12)
C13_10 C17_10 1.506(12)
C14_10 C15_10 1.402(12)
C14_10 H14_10 0.9500
C15_10 C16_10 1.361(12)
C17_10 C25_10 1.526(12)
C17_10 C18_10 1.537(12)
C17_10 H17_10 1.0000
C18_10 C19_10 1.535(13)
C18_10 H18A_10 0.9900
C18_10 H18B_10 0.9900
C19_10 H19A_10 0.9800
C19_10 H19B_10 0.9800
C19_10 H19C_10 0.9800
O03_10 P02_10 1.578(6)
O04_10 C26_10 1.413(10)
O04_10 P02_10 1.587(6)
P02_10 O10_10 1.463(7)
P02_10 C51_10 1.774(6)
C21_10 C22_10 1.383(12)
C21_10 C26_10 1.396(12)
C21_10 H21_10 0.9500
C22_10 C23_10 1.379(12)
C22_10 O05_10 1.422(10)
C23_10 C24_10 1.410(12)
C23_10 C27_10 1.525(12)
C24_10 C25_10 1.390(12)
C24_10 H24_10 0.9500
C25_10 C26_10 1.358(11)
C27_10 C28_10 1.486(12)
C27_10 C35_10 1.533(13)
C27_10 H27_10 1.0000
C28_10 C29_10 1.545(13)
C28_10 H28A_10 0.9900
C28_10 H28B_10 0.9900
C29_10 H29A_10 0.9800
C29_10 H29B_10 0.9800
C29_10 H29C_10 0.9800
O05_10 P03_10 1.579(6)
O06_10 C36_10 1.427(11)
O06_10 P03_10 1.590(6)
P03_10 C61_10 1.797(5)
P03_10 S01_10 1.861(4)
C31_10 C36_10 1.375(12)
C31_10 C32_10 1.391(12)
C31_10 H31_10 0.9500
C32_10 C33_10 1.381(12)
C32_10 O07_10 1.418(11)
C33_10 C34_10 1.405(12)
C33_10 C37_10 1.515(12)
C34_10 C35_10 1.400(12)
C34_10 H34_10 0.9500
C35_10 C36_10 1.386(12)
C37_10 C38_10 1.520(12)
C37_10 H37_10 1.0000
C38_10 C39_10 1.512(12)
C38_10 H38A_10 0.9900
C38_10 H38B_10 0.9900
C39_10 H39A_10 0.9800
C39_10 H39B_10 0.9800
C39_10 H39C_10 0.9800
O07_10 C40_10 1.494(10)
O08_10 C40_10 1.411(10)
C40_10 H40A_10 0.9900
C40_10 H40B_10 0.9900
C41_10 C42_10 1.3900
C41_10 C46_10 1.3900
C42_10 C43_10 1.3900
C42_10 H42_10 0.9500
C43_10 C44_10 1.3900
C43_10 H43_10 0.9500
C44_10 C45_10 1.3900
C44_10 H44_10 0.9500
C45_10 C46_10 1.3900
C45_10 H45_10 0.9500
C46_10 H46_10 0.9500
C51_10 C52_10 1.3900
C51_10 C56_10 1.3900
C52_10 C53_10 1.3900
C52_10 H52_10 0.9500
C53_10 C54_10 1.3900
C53_10 H53_10 0.9500
C54_10 C55_10 1.3900
C54_10 H54_10 0.9500
C55_10 C56_10 1.3900
C55_10 H55_10 0.9500
C56_10 H56_10 0.9500
C61_10 C62_10 1.3900
C61_10 C66_10 1.3900
C62_10 C63_10 1.3900
C62_10 H62_10 0.9500
C63_10 C64_10 1.3900
C63_10 H63_10 0.9500
C64_10 C65_10 1.3900
C64_10 H64_10 0.9500
C65_10 C66_10 1.3900
C65_10 H65_10 0.9500
C66_10 H66_10 0.9500
C1_11 C2_11 1.605(18)
C1_11 H1A_11 0.9800
C1_11 H1B_11 0.9800
C1_11 H1C_11 0.9800
C2_11 OH_11 1.443(6)
C2_11 C3_11 1.48(2)
C2_11 H2_11 1.0000
C3_11 C4_11 1.448(18)
C3_11 H3A_11 0.9900
C3_11 H3B_11 0.9900
C4_11 H4A_11 0.9800
C4_11 H4B_11 0.9800
C4_11 H4C_11 0.9800
OH_11 HH_11 0.8400
C1_12 C2_12 1.433(17)
C1_12 H1A_12 0.9800
C1_12 H1B_12 0.9800
C1_12 H1C_12 0.9800
C2_12 OH_12 1.367(14)
C2_12 C3_12 1.522(16)
C2_12 H2_12 1.0000
C3_12 C4_12 1.481(17)
C3_12 H3A_12 0.9900
C3_12 H3B_12 0.9900
C4_12 H4A_12 0.9800
C4_12 H4B_12 0.9800
C4_12 H4C_12 0.9800
OH_12 HH_12 0.8400
O_16 H1_16 0.872(6)
O_16 H2_16 0.871(6)
C01_20 C06_20 1.382(11)
C01_20 C02_20 1.383(12)
C01_20 H01_20 0.9500
C02_20 C03_20 1.388(11)
C02_20 O01_20 1.429(10)
C03_20 C04_20 1.401(11)
C03_20 C07_20 1.527(12)
C04_20 C05_20 1.393(11)
C04_20 H04_20 0.9500
C05_20 C06_20 1.374(11)
C05_20 C37_20 1.531(12)
C06_20 O32_20 1.406(10)
C07_20 C08_20 1.518(11)
C07_20 C16_20 1.524(11)
C07_20 H07_20 1.0000
C08_20 C09_20 1.531(12)
C08_20 H08A_20 0.9900
C08_20 H08B_20 0.9900
C09_20 H09A_20 0.9800
C09_20 H09B_20 0.9800
C09_20 H09C_20 0.9800
O01_20 P01_20 1.592(6)
O02_20 C15_20 1.416(10)
O02_20 P01_20 1.604(6)
P01_20 C41_20 1.785(5)
P01_20 S01_20 1.895(4)
O09_20 P03_20 1.520(6)
C11_20 C15_20 1.373(11)
C11_20 C12_20 1.400(11)
C11_20 H11_20 0.9500
C12_20 C13_20 1.380(11)
C12_20 O03_20 1.414(10)
C13_20 C14_20 1.377(11)
C13_20 C17_20 1.541(12)
C14_20 C16_20 1.409(11)
C14_20 H14_20 0.9500
C15_20 C16_20 1.374(11)
C17_20 C18_20 1.507(11)
C17_20 C25_20 1.520(12)
C17_20 H17_20 1.0000
C18_20 C19_20 1.523(13)
C18_20 H18A_20 0.9900
C18_20 H18B_20 0.9900
C19_20 H19A_20 0.9800
C19_20 H19B_20 0.9800
C19_20 H19C_20 0.9800
O03_20 P02_20 1.590(6)
O04_20 C26_20 1.402(10)
O04_20 P02_20 1.598(6)
P02_20 O10_20 1.464(6)
P02_20 C51_20 1.773(5)
C21_20 C22_20 1.399(11)
C21_20 C26_20 1.406(12)
C21_20 H21_20 0.9500
C22_20 C23_20 1.347(11)
C22_20 O05_20 1.415(10)
C23_20 C24_20 1.405(11)
C23_20 C27_20 1.524(11)
C24_20 C25_20 1.388(11)
C24_20 H24_20 0.9500
C25_20 C26_20 1.370(11)
C27_20 C28_20 1.515(11)
C27_20 C35_20 1.536(12)
C27_20 H27_20 1.0000
C28_20 C29_20 1.532(13)
C28_20 H28A_20 0.9900
C28_20 H28B_20 0.9900
C29_20 H29A_20 0.9800
C29_20 H29B_20 0.9800
C29_20 H29C_20 0.9800
O05_20 P03_20 1.601(6)
O06_20 C36_20 1.420(10)
O06_20 P03_20 1.587(6)
P03_20 C61_20 1.762(5)
C31_20 C32_20 1.379(11)
C31_20 C36_20 1.379(11)
C31_20 H31_20 0.9500
C32_20 C33_20 1.391(11)
C32_20 O33_20 1.404(10)
C33_20 C34_20 1.415(11)
C33_20 C37_20 1.502(11)
C34_20 C35_20 1.385(11)
C34_20 H34_20 0.9500
C35_20 C36_20 1.366(11)
C37_20 C38_20 1.525(11)
C37_20 H37_20 1.0000
C38_20 C39_20 1.515(12)
C38_20 H38A_20 0.9900
C38_20 H38B_20 0.9900
C39_20 H39A_20 0.9800
C39_20 H39B_20 0.9800
C39_20 H39C_20 0.9800
O33_20 C40_20 1.413(10)
O32_20 C40_20 1.410(10)
C40_20 H40A_20 0.9900
C40_20 H40B_20 0.9900
C41_20 C42_20 1.3900
C41_20 C46_20 1.3900
C42_20 C43_20 1.3900
C42_20 H42_20 0.9500
C43_20 C44_20 1.3900
C43_20 H43_20 0.9500
C44_20 C45_20 1.3900
C44_20 H44_20 0.9500
C45_20 C46_20 1.3900
C45_20 H45_20 0.9500
C46_20 H46_20 0.9500
C51_20 C52_20 1.3900
C51_20 C56_20 1.3900
C52_20 C53_20 1.3900
C52_20 H52_20 0.9500
C53_20 C54_20 1.3900
C53_20 H53_20 0.9500
C54_20 C55_20 1.3900
C54_20 H54_20 0.9500
C55_20 C56_20 1.3900
C55_20 H55_20 0.9500
C56_20 H56_20 0.9500
C61_20 C62_20 1.3900
C61_20 C66_20 1.3900
C62_20 C63_20 1.3900
C62_20 H62_20 0.9500
C63_20 C64_20 1.3900
C63_20 H63_20 0.9500
C64_20 C65_20 1.3900
C64_20 H64_20 0.9500
C65_20 C66_20 1.3900
C65_20 H65_20 0.9500
C66_20 H66_20 0.9500
C1_21 C2_21 1.675(15)
C1_21 H1A_21 0.9800
C1_21 H1B_21 0.9800
C1_21 H1C_21 0.9800
C2_21 C3_21 1.398(17)
C2_21 OH_21 1.445(6)
C2_21 H2_21 1.0000
C3_21 C4_21 1.463(16)
C3_21 H3A_21 0.9900
C3_21 H3B_21 0.9900
C4_21 H4A_21 0.9800
C4_21 H4B_21 0.9800
C4_21 H4C_21 0.9800
OH_21 HH_21 0.8400
O_26 H1_26 0.869(6)
O_26 H2_26 0.869(6)

loop_
_geom_torsion_atom_site_label_1
_geom_torsion_atom_site_label_2
_geom_torsion_atom_site_label_3
_geom_torsion_atom_site_label_4
_geom_torsion
C06_10 C01_10 C02_10 C03_10 -0.1(14)
C06_10 C01_10 C02_10 O01_10 -178.9(8)
C01_10 C02_10 C03_10 C04_10 -0.8(14)
O01_10 C02_10 C03_10 C04_10 178.0(8)
C01_10 C02_10 C03_10 C07_10 174.1(8)
O01_10 C02_10 C03_10 C07_10 -7.1(13)
C02_10 C03_10 C04_10 C05_10 -1.2(13)
C07_10 C03_10 C04_10 C05_10 -176.0(8)
C03_10 C04_10 C05_10 C06_10 4.1(13)
C03_10 C04_10 C05_10 C37_10 -179.8(8)
C02_10 C01_10 C06_10 O08_10 -179.7(8)
C02_10 C01_10 C06_10 C05_10 3.2(14)
C04_10 C05_10 C06_10 C01_10 -5.0(13)
C37_10 C05_10 C06_10 C01_10 178.8(9)
C04_10 C05_10 C06_10 O08_10 178.0(8)
C37_10 C05_10 C06_10 O08_10 1.8(13)
C04_10 C03_10 C07_10 C08_10 -40.7(12)
C02_10 C03_10 C07_10 C08_10 144.7(9)
C04_10 C03_10 C07_10 C15_10 88.4(10)
C02_10 C03_10 C07_10 C15_10 -86.3(10)
C15_10 C07_10 C08_10 C09_10 166.0(8)
C03_10 C07_10 C08_10 C09_10 -68.0(11)
C03_10 C02_10 O01_10 P01_10 86.3(9)
C01_10 C02_10 O01_10 P01_10 -94.9(9)
C02_10 O01_10 P01_10 O09_10 41.9(8)
C02_10 O01_10 P01_10 O02_10 -83.8(7)
C02_10 O01_10 P01_10 C41_10 170.6(7)
C16_10 O02_10 P01_10 O01_10 80.4(7)
C16_10 O02_10 P01_10 O09_10 -45.9(8)
C16_10 O02_10 P01_10 C41_10 -174.0(7)
C16_10 C11_10 C12_10 C13_10 -1.1(14)
C16_10 C11_10 C12_10 O03_10 -175.3(8)
C11_10 C12_10 C13_10 C14_10 2.3(13)
O03_10 C12_10 C13_10 C14_10 176.4(7)
C11_10 C12_10 C13_10 C17_10 -179.6(9)
O03_10 C12_10 C13_10 C17_10 -5.5(13)
C12_10 C13_10 C14_10 C15_10 -2.2(13)
C17_10 C13_10 C14_10 C15_10 179.7(8)
C13_10 C14_10 C15_10 C16_10 0.8(14)
C13_10 C14_10 C15_10 C07_10 -178.8(8)
C08_10 C07_10 C15_10 C16_10 -142.3(9)
C03_10 C07_10 C15_10 C16_10 88.9(11)
C08_10 C07_10 C15_10 C14_10 37.3(12)
C03_10 C07_10 C15_10 C14_10 -91.5(10)
C14_10 C15_10 C16_10 C11_10 0.5(14)
C07_10 C15_10 C16_10 C11_10 -179.8(9)
C14_10 C15_10 C16_10 O02_10 -176.5(8)
C07_10 C15_10 C16_10 O02_10 3.1(14)
C12_10 C11_10 C16_10 C15_10 -0.4(15)
C12_10 C11_10 C16_10 O02_10 176.7(8)
P01_10 O02_10 C16_10 C15_10 -79.7(10)
P01_10 O02_10 C16_10 C11_10 103.0(9)
C12_10 C13_10 C17_10 C25_10 -86.9(10)
C14_10 C13_10 C17_10 C25_10 91.0(10)
C12_10 C13_10 C17_10 C18_10 144.3(9)
C14_10 C13_10 C17_10 C18_10 -37.7(12)
C13_10 C17_10 C18_10 C19_10 -169.7(8)
C25_10 C17_10 C18_10 C19_10 64.0(11)
C11_10 C12_10 O03_10 P02_10 -100.7(9)
C13_10 C12_10 O03_10 P02_10 84.9(9)
C12_10 O03_10 P02_10 O10_10 42.9(8)
C12_10 O03_10 P02_10 O04_10 -83.7(7)
C12_10 O03_10 P02_10 C51_10 169.5(6)
C26_10 O04_10 P02_10 O10_10 -44.2(7)
C26_10 O04_10 P02_10 O03_10 82.2(6)
C26_10 O04_10 P02_10 C51_10 -172.7(6)
C26_10 C21_10 C22_10 C23_10 -0.2(13)
C26_10 C21_10 C22_10 O05_10 -175.0(7)
C21_10 C22_10 C23_10 C24_10 0.7(13)
O05_10 C22_10 C23_10 C24_10 175.4(7)
C21_10 C22_10 C23_10 C27_10 -179.9(8)
O05_10 C22_10 C23_10 C27_10 -5.2(13)
C22_10 C23_10 C24_10 C25_10 -1.9(13)
C27_10 C23_10 C24_10 C25_10 178.8(8)
C23_10 C24_10 C25_10 C26_10 2.4(13)
C23_10 C24_10 C25_10 C17_10 177.7(8)
C13_10 C17_10 C25_10 C26_10 84.5(10)
C18_10 C17_10 C25_10 C26_10 -147.3(8)
C13_10 C17_10 C25_10 C24_10 -90.7(9)
C18_10 C17_10 C25_10 C24_10 37.6(12)
C24_10 C25_10 C26_10 C21_10 -1.8(13)
C17_10 C25_10 C26_10 C21_10 -177.1(8)
C24_10 C25_10 C26_10 O04_10 -176.2(7)
C17_10 C25_10 C26_10 O04_10 8.5(12)
C22_10 C21_10 C26_10 C25_10 0.7(13)
C22_10 C21_10 C26_10 O04_10 175.3(7)
P02_10 O04_10 C26_10 C25_10 -85.1(9)
P02_10 O04_10 C26_10 C21_10 100.2(8)
C22_10 C23_10 C27_10 C28_10 146.3(9)
C24_10 C23_10 C27_10 C28_10 -34.4(12)
C22_10 C23_10 C27_10 C35_10 -85.1(10)
C24_10 C23_10 C27_10 C35_10 94.2(9)
C23_10 C27_10 C28_10 C29_10 -173.2(8)
C35_10 C27_10 C28_10 C29_10 62.6(11)
C23_10 C22_10 O05_10 P03_10 83.9(9)
C21_10 C22_10 O05_10 P03_10 -101.1(9)
C22_10 O05_10 P03_10 O06_10 -79.2(7)
C22_10 O05_10 P03_10 C61_10 177.3(6)
C22_10 O05_10 P03_10 S01_10 48.3(7)
C36_10 O06_10 P03_10 O05_10 79.4(6)
C36_10 O06_10 P03_10 C61_10 -177.9(6)
C36_10 O06_10 P03_10 S01_10 -48.3(7)
C36_10 C31_10 C32_10 C33_10 -3.5(14)
C36_10 C31_10 C32_10 O07_10 -179.0(8)
C31_10 C32_10 C33_10 C34_10 5.2(13)
O07_10 C32_10 C33_10 C34_10 -179.5(8)
C31_10 C32_10 C33_10 C37_10 -176.8(8)
O07_10 C32_10 C33_10 C37_10 -1.5(13)
C32_10 C33_10 C34_10 C35_10 -3.6(13)
C37_10 C33_10 C34_10 C35_10 178.4(8)
C33_10 C34_10 C35_10 C36_10 0.2(13)
C33_10 C34_10 C35_10 C27_10 176.4(8)
C28_10 C27_10 C35_10 C36_10 -146.5(9)
C23_10 C27_10 C35_10 C36_10 84.9(10)
C28_10 C27_10 C35_10 C34_10 37.5(12)
C23_10 C27_10 C35_10 C34_10 -91.1(10)
C32_10 C31_10 C36_10 C35_10 -0.2(14)
C32_10 C31_10 C36_10 O06_10 176.0(8)
C34_10 C35_10 C36_10 C31_10 1.7(13)
C27_10 C35_10 C36_10 C31_10 -174.5(8)
C34_10 C35_10 C36_10 O06_10 -174.3(8)
C27_10 C35_10 C36_10 O06_10 9.5(13)
P03_10 O06_10 C36_10 C31_10 95.3(9)
P03_10 O06_10 C36_10 C35_10 -88.4(9)
C06_10 C05_10 C37_10 C33_10 85.1(10)
C04_10 C05_10 C37_10 C33_10 -90.9(10)
C06_10 C05_10 C37_10 C38_10 -144.2(9)
C04_10 C05_10 C37_10 C38_10 39.8(12)
C32_10 C33_10 C37_10 C05_10 -84.3(10)
C34_10 C33_10 C37_10 C05_10 93.6(10)
C32_10 C33_10 C37_10 C38_10 146.7(9)
C34_10 C33_10 C37_10 C38_10 -35.5(12)
C05_10 C37_10 C38_10 C39_10 177.6(8)
C33_10 C37_10 C38_10 C39_10 -55.0(11)
C33_10 C32_10 O07_10 C40_10 77.5(10)
C31_10 C32_10 O07_10 C40_10 -106.9(9)
C01_10 C06_10 O08_10 C40_10 99.7(10)
C05_10 C06_10 O08_10 C40_10 -83.1(10)
C06_10 O08_10 C40_10 O07_10 94.1(9)
C32_10 O07_10 C40_10 O08_10 -90.6(8)
O01_10 P01_10 C41_10 C42_10 131.3(5)
O09_10 P01_10 C41_10 C42_10 -103.1(5)
O02_10 P01_10 C41_10 C42_10 21.3(5)
O01_10 P01_10 C41_10 C46_10 -43.8(5)
O09_10 P01_10 C41_10 C46_10 81.8(6)
O02_10 P01_10 C41_10 C46_10 -153.8(5)
C46_10 C41_10 C42_10 C43_10 0.0
P01_10 C41_10 C42_10 C43_10 -175.1(6)
C41_10 C42_10 C43_10 C44_10 0.0
C42_10 C43_10 C44_10 C45_10 0.0
C43_10 C44_10 C45_10 C46_10 0.0
C44_10 C45_10 C46_10 C41_10 0.0
C42_10 C41_10 C46_10 C45_10 0.0
P01_10 C41_10 C46_10 C45_10 175.1(6)
O10_10 P02_10 C51_10 C52_10 -6.7(6)
O03_10 P02_10 C51_10 C52_10 -131.1(4)
O04_10 P02_10 C51_10 C52_10 120.0(4)
O10_10 P02_10 C51_10 C56_10 174.3(4)
O03_10 P02_10 C51_10 C56_10 49.9(5)
O04_10 P02_10 C51_10 C56_10 -59.1(5)
C56_10 C51_10 C52_10 C53_10 0.0
P02_10 C51_10 C52_10 C53_10 -179.0(5)
C51_10 C52_10 C53_10 C54_10 0.0
C52_10 C53_10 C54_10 C55_10 0.0
C53_10 C54_10 C55_10 C56_10 0.0
C54_10 C55_10 C56_10 C51_10 0.0
C52_10 C51_10 C56_10 C55_10 0.0
P02_10 C51_10 C56_10 C55_10 179.0(5)
O05_10 P03_10 C61_10 C62_10 -124.8(4)
O06_10 P03_10 C61_10 C62_10 127.5(4)
S01_10 P03_10 C61_10 C62_10 1.1(5)
O05_10 P03_10 C61_10 C66_10 52.8(4)
O06_10 P03_10 C61_10 C66_10 -55.0(4)
S01_10 P03_10 C61_10 C66_10 178.6(3)
C66_10 C61_10 C62_10 C63_10 0.0
P03_10 C61_10 C62_10 C63_10 177.5(5)
C61_10 C62_10 C63_10 C64_10 0.0
C62_10 C63_10 C64_10 C65_10 0.0
C63_10 C64_10 C65_10 C66_10 0.0
C64_10 C65_10 C66_10 C61_10 0.0
C62_10 C61_10 C66_10 C65_10 0.0
P03_10 C61_10 C66_10 C65_10 -177.5(5)
OH_11 C2_11 C3_11 C4_11 -56(2)
C1_11 C2_11 C3_11 C4_11 175.9(12)
OH_12 C2_12 C3_12 C4_12 171.9(11)
C1_12 C2_12 C3_12 C4_12 -56.1(17)
C06_20 C01_20 C02_20 C03_20 0.4(12)
C06_20 C01_20 C02_20 O01_20 -175.9(7)
C01_20 C02_20 C03_20 C04_20 -1.4(12)
O01_20 C02_20 C03_20 C04_20 174.9(7)
C01_20 C02_20 C03_20 C07_20 174.6(8)
O01_20 C02_20 C03_20 C07_20 -9.1(11)
C02_20 C03_20 C04_20 C05_20 -0.6(12)
C07_20 C03_20 C04_20 C05_20 -176.7(7)
C03_20 C04_20 C05_20 C06_20 3.6(12)
C03_20 C04_20 C05_20 C37_20 -179.7(7)
C04_20 C05_20 C06_20 C01_20 -4.6(12)
C37_20 C05_20 C06_20 C01_20 178.5(7)
C04_20 C05_20 C06_20 O32_20 179.4(7)
C37_20 C05_20 C06_20 O32_20 2.6(12)
C02_20 C01_20 C06_20 C05_20 2.8(12)
C02_20 C01_20 C06_20 O32_20 178.9(7)
C02_20 C03_20 C07_20 C08_20 145.6(8)
C04_20 C03_20 C07_20 C08_20 -38.6(11)
C02_20 C03_20 C07_20 C16_20 -86.2(9)
C04_20 C03_20 C07_20 C16_20 89.6(9)
C16_20 C07_20 C08_20 C09_20 172.4(7)
C03_20 C07_20 C08_20 C09_20 -62.9(10)
C01_20 C02_20 O01_20 P01_20 -95.7(8)
C03_20 C02_20 O01_20 P01_20 87.8(8)
C02_20 O01_20 P01_20 O02_20 -78.2(6)
C02_20 O01_20 P01_20 C41_20 -179.2(6)
C02_20 O01_20 P01_20 S01_20 51.5(6)
C15_20 O02_20 P01_20 O01_20 76.6(6)
C15_20 O02_20 P01_20 C41_20 179.2(6)
C15_20 O02_20 P01_20 S01_20 -53.0(7)
C15_20 C11_20 C12_20 C13_20 -0.3(12)
C15_20 C11_20 C12_20 O03_20 -175.6(7)
C11_20 C12_20 C13_20 C14_20 1.1(12)
O03_20 C12_20 C13_20 C14_20 176.2(7)
C11_20 C12_20 C13_20 C17_20 178.5(7)
O03_20 C12_20 C13_20 C17_20 -6.4(12)
C12_20 C13_20 C14_20 C16_20 -1.6(12)
C17_20 C13_20 C14_20 C16_20 -179.0(7)
C12_20 C11_20 C15_20 C16_20 -0.1(12)
C12_20 C11_20 C15_20 O02_20 173.1(7)
P01_20 O02_20 C15_20 C11_20 101.8(8)
P01_20 O02_20 C15_20 C16_20 -84.7(9)
C11_20 C15_20 C16_20 C14_20 -0.4(12)
O02_20 C15_20 C16_20 C14_20 -173.3(7)
C11_20 C15_20 C16_20 C07_20 -178.4(7)
O02_20 C15_20 C16_20 C07_20 8.7(12)
C13_20 C14_20 C16_20 C15_20 1.3(12)
C13_20 C14_20 C16_20 C07_20 179.3(7)
C08_20 C07_20 C16_20 C15_20 -147.4(8)
C03_20 C07_20 C16_20 C15_20 84.9(9)
C08_20 C07_20 C16_20 C14_20 34.7(11)
C03_20 C07_20 C16_20 C14_20 -93.0(9)
C14_20 C13_20 C17_20 C18_20 -35.3(11)
C12_20 C13_20 C17_20 C18_20 147.5(8)
C14_20 C13_20 C17_20 C25_20 92.9(9)
C12_20 C13_20 C17_20 C25_20 -84.4(9)
C25_20 C17_20 C18_20 C19_20 168.8(8)
C13_20 C17_20 C18_20 C19_20 -65.4(10)
C13_20 C12_20 O03_20 P02_20 82.7(9)
C11_20 C12_20 O03_20 P02_20 -102.0(8)
C12_20 O03_20 P02_20 O10_20 44.8(7)
C12_20 O03_20 P02_20 O04_20 -81.5(6)
C12_20 O03_20 P02_20 C51_20 172.7(6)
C26_20 O04_20 P02_20 O10_20 -44.3(7)
C26_20 O04_20 P02_20 O03_20 82.8(6)
C26_20 O04_20 P02_20 C51_20 -170.9(6)
C26_20 C21_20 C22_20 C23_20 0.0(12)
C26_20 C21_20 C22_20 O05_20 -177.9(7)
C21_20 C22_20 C23_20 C24_20 0.5(12)
O05_20 C22_20 C23_20 C24_20 178.3(7)
C21_20 C22_20 C23_20 C27_20 178.4(7)
O05_20 C22_20 C23_20 C27_20 -3.8(12)
C22_20 C23_20 C24_20 C25_20 -0.9(12)
C27_20 C23_20 C24_20 C25_20 -178.8(7)
C23_20 C24_20 C25_20 C26_20 0.8(12)
C23_20 C24_20 C25_20 C17_20 -179.5(7)
C18_20 C17_20 C25_20 C26_20 -141.4(8)
C13_20 C17_20 C25_20 C26_20 89.7(9)
C18_20 C17_20 C25_20 C24_20 38.9(11)
C13_20 C17_20 C25_20 C24_20 -90.0(9)
C24_20 C25_20 C26_20 O04_20 -177.7(7)
C17_20 C25_20 C26_20 O04_20 2.6(12)
C24_20 C25_20 C26_20 C21_20 -0.3(13)
C17_20 C25_20 C26_20 C21_20 180.0(8)
P02_20 O04_20 C26_20 C25_20 -84.2(9)
P02_20 O04_20 C26_20 C21_20 98.3(8)
C22_20 C21_20 C26_20 C25_20 -0.1(12)
C22_20 C21_20 C26_20 O04_20 177.4(7)
C22_20 C23_20 C27_20 C28_20 142.6(8)
C24_20 C23_20 C27_20 C28_20 -39.7(11)
C22_20 C23_20 C27_20 C35_20 -88.0(9)
C24_20 C23_20 C27_20 C35_20 89.8(9)
C23_20 C27_20 C28_20 C29_20 -170.7(8)
C35_20 C27_20 C28_20 C29_20 62.5(10)
C23_20 C22_20 O05_20 P03_20 83.7(9)
C21_20 C22_20 O05_20 P03_20 -98.4(7)
C36_20 O06_20 P03_20 O09_20 -41.4(7)
C36_20 O06_20 P03_20 O05_20 84.1(6)
C36_20 O06_20 P03_20 C61_20 -168.3(6)
C22_20 O05_20 P03_20 O09_20 42.4(6)
C22_20 O05_20 P03_20 O06_20 -84.1(6)
C22_20 O05_20 P03_20 C61_20 169.5(5)
C36_20 C31_20 C32_20 C33_20 0.0(12)
C36_20 C31_20 C32_20 O33_20 -178.8(7)
C31_20 C32_20 C33_20 C34_20 1.2(12)
O33_20 C32_20 C33_20 C34_20 180.0(7)
C31_20 C32_20 C33_20 C37_20 179.2(8)
O33_20 C32_20 C33_20 C37_20 -2.0(12)
C32_20 C33_20 C34_20 C35_20 -1.3(12)
C37_20 C33_20 C34_20 C35_20 -179.3(8)
C33_20 C34_20 C35_20 C36_20 0.1(12)
C33_20 C34_20 C35_20 C27_20 177.0(7)
C28_20 C27_20 C35_20 C36_20 -146.7(8)
C23_20 C27_20 C35_20 C36_20 84.4(10)
C28_20 C27_20 C35_20 C34_20 36.6(11)
C23_20 C27_20 C35_20 C34_20 -92.3(9)
C34_20 C35_20 C36_20 C31_20 1.3(12)
C27_20 C35_20 C36_20 C31_20 -175.5(8)
C34_20 C35_20 C36_20 O06_20 -177.8(7)
C27_20 C35_20 C36_20 O06_20 5.4(12)
C32_20 C31_20 C36_20 C35_20 -1.4(12)
C32_20 C31_20 C36_20 O06_20 177.7(7)
P03_20 O06_20 C36_20 C35_20 -82.5(9)
P03_20 O06_20 C36_20 C31_20 98.4(8)
C32_20 C33_20 C37_20 C38_20 146.7(8)
C34_20 C33_20 C37_20 C38_20 -35.4(11)
C32_20 C33_20 C37_20 C05_20 -85.1(9)
C34_20 C33_20 C37_20 C05_20 92.7(9)
C06_20 C05_20 C37_20 C33_20 84.4(9)
C04_20 C05_20 C37_20 C33_20 -92.3(9)
C06_20 C05_20 C37_20 C38_20 -147.6(8)
C04_20 C05_20 C37_20 C38_20 35.8(11)
C33_20 C37_20 C38_20 C39_20 -176.7(7)
C05_20 C37_20 C38_20 C39_20 57.8(10)
C31_20 C32_20 O33_20 C40_20 -102.4(8)
C33_20 C32_20 O33_20 C40_20 78.8(9)
C05_20 C06_20 O32_20 C40_20 -78.5(9)
C01_20 C06_20 O32_20 C40_20 105.3(8)
C06_20 O32_20 C40_20 O33_20 94.6(8)
C32_20 O33_20 C40_20 O32_20 -94.9(8)
O01_20 P01_20 C41_20 C42_20 -134.7(4)
O02_20 P01_20 C41_20 C42_20 117.8(4)
S01_20 P01_20 C41_20 C42_20 -7.7(4)
O01_20 P01_20 C41_20 C46_20 48.3(4)
O02_20 P01_20 C41_20 C46_20 -59.2(4)
S01_20 P01_20 C41_20 C46_20 175.3(3)
C46_20 C41_20 C42_20 C43_20 0.0
P01_20 C41_20 C42_20 C43_20 -177.0(5)
C41_20 C42_20 C43_20 C44_20 0.0
C42_20 C43_20 C44_20 C45_20 0.0
C43_20 C44_20 C45_20 C46_20 0.0
C44_20 C45_20 C46_20 C41_20 0.0
C42_20 C41_20 C46_20 C45_20 0.0
P01_20 C41_20 C46_20 C45_20 177.0(5)
O10_20 P02_20 C51_20 C52_20 12.4(5)
O03_20 P02_20 C51_20 C52_20 -114.5(4)
O04_20 P02_20 C51_20 C52_20 137.0(4)
O10_20 P02_20 C51_20 C56_20 -168.3(4)
O03_20 P02_20 C51_20 C56_20 64.9(4)
O04_20 P02_20 C51_20 C56_20 -43.7(5)
C56_20 C51_20 C52_20 C53_20 0.0
P02_20 C51_20 C52_20 C53_20 179.4(5)
C51_20 C52_20 C53_20 C54_20 0.0
C52_20 C53_20 C54_20 C55_20 0.0
C53_20 C54_20 C55_20 C56_20 0.0
C54_20 C55_20 C56_20 C51_20 0.0
C52_20 C51_20 C56_20 C55_20 0.0
P02_20 C51_20 C56_20 C55_20 -179.4(5)
O09_20 P03_20 C61_20 C62_20 17.5(5)
O06_20 P03_20 C61_20 C62_20 143.2(4)
O05_20 P03_20 C61_20 C62_20 -107.4(4)
O09_20 P03_20 C61_20 C66_20 -161.2(4)
O06_20 P03_20 C61_20 C66_20 -35.5(4)
O05_20 P03_20 C61_20 C66_20 73.9(4)
C66_20 C61_20 C62_20 C63_20 0.0
P03_20 C61_20 C62_20 C63_20 -178.7(5)
C61_20 C62_20 C63_20 C64_20 0.0
C62_20 C63_20 C64_20 C65_20 0.0
C63_20 C64_20 C65_20 C66_20 0.0
C64_20 C65_20 C66_20 C61_20 0.0
C62_20 C61_20 C66_20 C65_20 0.0
P03_20 C61_20 C66_20 C65_20 178.7(5)
OH_21 C2_21 C3_21 C4_21 56.1(16)
C1_21 C2_21 C3_21 C4_21 -174.0(10)
